data_7712681
loop_
_publ_author_name
'Klementyeva, Svetlana'
'Schrenk, Claudio'
'Zhang, Minghui'
'Khusniyarov, Marat M.'

_publ_section_title
;
 Metalloid germanium cluster shears for lanthanide diiodides
;
_journal_name_full 'Dalton Transactions'
_journal_paper_doi 10.1039/D3DT00578J
_journal_year 2023
_chemical_formula_moiety 'C80 H160 I4 O20 Sm4, 4(C27 H81 Ge9 Si12), 2(C4 H8 O)'
_chemical_formula_sum 'C196 H500 Ge36 I4 O22 Si48 Sm4'
_chemical_formula_weight 8280.49
_chemical_properties_physical Air-sensitive,Moisture-sensitive,Oxygen-sensitive
_space_group_crystal_system monoclinic
_space_group_IT_number 14
_space_group_name_Hall '-P 2yn'
_space_group_name_H-M_alt 'P 1 21/n 1'
_atom_sites_solution_hydrogens geom
_atom_sites_solution_primary dual
_audit_creation_date 2021-06-25
_audit_creation_method
;
Olex2 1.2
(compiled 2018.05.29 svn.r3508 for OlexSys, GUI svn.r5506)
;
_audit_update_record
;
2023-02-13 deposited with the CCDC.	2023-03-27 downloaded from the CCDC.
;
_cell_angle_alpha 90
_cell_angle_beta 90.138(3)
_cell_angle_gamma 90
_cell_formula_units_Z 2
_cell_length_a 27.108(3)
_cell_length_b 24.796(2)
_cell_length_c 28.655(3)
_cell_measurement_reflns_used 9867
_cell_measurement_temperature 100
_cell_measurement_theta_max 21.127
_cell_measurement_theta_min 2.172
_cell_volume 19261(3)
_computing_cell_refinement 'SAINT V8.40B (?, 2016)'
_computing_data_reduction 'SAINT V8.40B (?, 2016)'
_computing_molecular_graphics 'Olex2 (Dolomanov et al., 2009)'
_computing_publication_material 'Olex2 (Dolomanov et al., 2009)'
_computing_structure_refinement 'ShelXL (Sheldrick, 2015)'
_computing_structure_solution 'ShelXT (Sheldrick, 2015)'
_diffrn_ambient_temperature 100
_diffrn_detector 'Bruker APEX2 area detector'
_diffrn_detector_area_resol_mean 7.9
_diffrn_detector_type 'CCD area detector'
_diffrn_measured_fraction_theta_full 1.000
_diffrn_measured_fraction_theta_max 0.995
_diffrn_measurement_device 'three-circle diffractometer'
_diffrn_measurement_device_type 'Bruker SMART APEX2 area detector'
_diffrn_measurement_method '\w and \f scans'
_diffrn_radiation_monochromator 'mirror optics'
_diffrn_radiation_probe x-ray
_diffrn_radiation_type MoK\a
_diffrn_radiation_wavelength 0.71073
_diffrn_reflns_av_R_equivalents 0.1188
_diffrn_reflns_av_unetI/netI 0.0834
_diffrn_reflns_Laue_measured_fraction_full 1.000
_diffrn_reflns_Laue_measured_fraction_max 0.995
_diffrn_reflns_limit_h_max 31
_diffrn_reflns_limit_h_min -31
_diffrn_reflns_limit_k_max 29
_diffrn_reflns_limit_k_min -29
_diffrn_reflns_limit_l_max 33
_diffrn_reflns_limit_l_min -33
_diffrn_reflns_number 231890
_diffrn_reflns_point_group_measured_fraction_full 1.000
_diffrn_reflns_point_group_measured_fraction_max 0.995
_diffrn_reflns_theta_full 24.750
_diffrn_reflns_theta_max 24.750
_diffrn_reflns_theta_min 0.711
_diffrn_source 'microfocus sealed X-ray tube'
_diffrn_source_type 'Incoatec I\ms'
_exptl_absorpt_coefficient_mu 3.866
_exptl_absorpt_correction_T_max 0.7454
_exptl_absorpt_correction_T_min 0.5882
_exptl_absorpt_correction_type multi-scan
_exptl_absorpt_process_details
'SADABS-2016/2 (Bruker,2016/2) was used for absorption correction. wR2(int) was 0.1150 before and 0.0763 after correction. The Ratio of minimum to maximum transmission is 0.7891. The \l/2 correction factor is Not present.'
_exptl_crystal_colour orange
_exptl_crystal_colour_primary orange
_exptl_crystal_density_diffrn 1.428
_exptl_crystal_description plate
_exptl_crystal_F_000 8272
_exptl_crystal_recrystallization_method 'Re-crystallisation from solvent: thf'
_exptl_crystal_size_max 0.249
_exptl_crystal_size_mid 0.108
_exptl_crystal_size_min 0.056
_refine_diff_density_max 1.588
_refine_diff_density_min -1.231
_refine_diff_density_rms 0.146
_refine_ls_extinction_method none
_refine_ls_goodness_of_fit_ref 1.029
_refine_ls_hydrogen_treatment constr
_refine_ls_matrix_type full
_refine_ls_number_parameters 1405
_refine_ls_number_reflns 32967
_refine_ls_number_restraints 346
_refine_ls_restrained_S_all 1.037
_refine_ls_R_factor_all 0.1028
_refine_ls_R_factor_gt 0.0678
_refine_ls_shift/su_max 0.001
_refine_ls_shift/su_mean 0.000
_refine_ls_structure_factor_coef Fsqd
_refine_ls_weighting_details 'w=1/[\s^2^(Fo^2^)+(0.0541P)^2^+190.8745P] where P=(Fo^2^+2Fc^2^)/3'
_refine_ls_weighting_scheme calc
_refine_ls_wR_factor_gt 0.1536
_refine_ls_wR_factor_ref 0.1773
_reflns_Friedel_coverage 0.000
_reflns_number_gt 24302
_reflns_number_total 32967
_reflns_threshold_expression 'I > 2\s(I)'
_cod_data_source_file d3dt00578j2.cif
_cod_data_source_block 18_sq
_cod_database_code 7712681
_shelx_shelxl_version_number 2014/7
_shelx_space_group_comment
;
The symmetry employed for this shelxl refinement is uniquely defined
by the following loop, which should always be used as a source of
symmetry information in preference to the above space-group names.
They are only intended as comments.
;
_olex2_refinement_description
;
1. Twinned data refinement
 Scales: 0.6317(8)
 0.3683(8)
2. Fixed Uiso
 At 1.2 times of:
  All C(H,H) groups
 At 1.5 times of:
  All C(H,H,H) groups, All C(H,H,H,H,H,H) groups
3. Restrained distances
 H70H-H71J
 2 with sigma of 0.02
 H70J-H72B
 2 with sigma of 0.02
 H73C-H70E
 2.1 with sigma of 0.02
 C742-C743 = O741-C745 = C744-C745 = C744-C743
 1.54 with sigma of 0.02
 C753-C752 = C754-C753 = C754-C755
 1.54 with sigma of 0.02
4. Uiso/Uaniso restraints and constraints
O746 \\sim C747 \\sim C748 \\sim C749 \\sim C750: within 2A with sigma of 0.01
and sigma for terminal atoms of 0.02
O726 \\sim C727 \\sim C728 \\sim C729 \\sim C730: within 2A with sigma of 0.01
and sigma for terminal atoms of 0.02
O736 \\sim C737 \\sim C738 \\sim C739 \\sim C740: within 2A with sigma of 0.01
and sigma for terminal atoms of 0.02
O701 \\sim C702 \\sim C703 \\sim C704 \\sim C705: within 2A with sigma of 0.01
and sigma for terminal atoms of 0.02
O711 \\sim C712 \\sim C713 \\sim C714 \\sim C715: within 2A with sigma of 0.01
and sigma for terminal atoms of 0.02
O706 \\sim C707 \\sim C708 \\sim C709 \\sim C710: within 2A with sigma of 0.01
and sigma for terminal atoms of 0.02
O716 \\sim C717 \\sim C718 \\sim C719 \\sim C720: within 2A with sigma of 0.01
and sigma for terminal atoms of 0.02
O721 \\sim C722 \\sim C723 \\sim C724 \\sim C725: within 2A with sigma of 0.01
and sigma for terminal atoms of 0.02
I3A \\sim I3B \\sim I3C: within 2A with sigma of 0.01 and sigma for terminal
atoms of 0.02
Sm1A \\sim Sm1B \\sim Sm1C: within 2A with sigma of 0.01 and sigma for terminal
atoms of 0.02
Sm2A \\sim Sm2B: within 2A with sigma of 0.01 and sigma for terminal atoms of
0.02
Uanis(I3C) \\sim Ueq, Uanis(I3B) \\sim Ueq: with sigma of 0.01 and sigma for
terminal atoms of 0.02
Uanis(C131) \\sim Ueq, Uanis(C141) \\sim Ueq, Uanis(C133) \\sim Ueq,
Uanis(C142) \\sim Ueq: with sigma of 0.01 and sigma for terminal atoms of 0.02
Uanis(C111) \\sim Ueq, Uanis(C113) \\sim Ueq, Uanis(C112) \\sim Ueq: with sigma
of 0.01 and sigma for terminal atoms of 0.02
Uanis(I3C) = Uanis(I3B)
Uanis(Sm1C) = Uanis(Sm1B)
5. Others
 Sof(Sm1C)=Sof(I3C)=0.5*(1-FVAR(2))
 Sof(Sm1B)=Sof(I3B)=0.5*FVAR(2)
 Sof(Si14)=Sof(H13G)=Sof(H13H)=Sof(H13I)=Sof(C141)=Sof(H14A)=Sof(H14B)=
 Sof(H14C)=Sof(C142)=Sof(H14D)=Sof(H14E)=Sof(H14F)=1-FVAR(2)
 Sof(Si13)=Sof(C131)=Sof(H13A)=Sof(H13B)=Sof(H13C)=Sof(H13D)=Sof(H13E)=
 Sof(H13F)=Sof(C133)=Sof(H13J)=Sof(H13K)=Sof(H13L)=FVAR(2)
 Fixed Sof: Sm1A(0.5) I1(0.5) Sm2A(0.5) Sm2B(0.5) I2(0.5) I3A(0.5)
6.a Free rotating group:
 O726(C727,C728,C729,C730), O736(C737,C738,C739,C740), O746(C747,C748,C749,
 C750), O701(C702,C703,C704,C705), O706(C707,C708,C709,C710), O711(C712,C713,
 C714,C715), O716(C717,C718,C719,C720)
6.b Secondary CH2 refined with riding coordinates:
 C727(H72K,H72L), C728(H72M,H72N), C729(H72O,H72P), C730(H73A,H73B), C737(H1,
 H737), C738(H73C,H73D), C739(H73E,H73F), C740(H74A,H74B), C747(H74C,H74D),
 C748(H74E,H74F), C749(H74G,H74H), C750(H75A,H75B), C732(H73G,H73H), C733(H73I,
 H73J), C734(H73K,H73L), C735(H73M,H73N), C742(H74I,H74J), C743(H74K,H74L),
 C744(H74M,H74N), C745(H74O,H74P), C702(H70A,H70B), C703(H70C,H70D), C704(H70E,
 H70F), C705(H70G,H70H), C707(H70I,H70J), C708(H70K,H70L), C709(H70M,H70N),
 C710(H71A,H71B), C712(H71C,H71D), C713(H71E,H71F), C714(H71G,H71H), C715(H71I,
 H71J), C717(H71K,H71L), C718(H71M,H71N), C719(H71O,H71P), C720(H72A,H72B),
 C722(H72C,H72D), C723(H72E,H72F), C724(H72G,H72H), C725(H72I,H72J), C752(H75C,
 H75D), C753(H75E,H75F), C754(H75G,H75H), C755(H75I,H75J)
6.c Me refined with riding coordinates:
 C111(H11A,H11B,H11C), C112(H11D,H11E,H11F), C113(H11G,H11H,H11I), C121(H12A,
 H12B,H12C), C122(H12D,H12E,H12F), C123(H12G,H12H,H12I), C131(H13A,H13B,H13C),
 C132(H13G,H13H,H13I), C132(H13D,H13E,H13F), C133(H13J,H13K,H13L), C141(H14A,
 H14B,H14C), C142(H14D,H14E,H14F), C211(H21A,H21B,H21C), C212(H21D,H21E,H21F),
 C213(H21G,H21H,H21I), C221(H22A,H22B,H22C), C222(H22D,H22E,H22F), C223(H22G,
 H22H,H22I), C231(H23A,H23B,H23C), C232(H23D,H23E,H23F), C233(H23G,H23H,H23I),
 C311(H31A,H31B,H31C), C312(H31D,H31E,H31F), C313(H31G,H31H,H31I), C321(H32A,
 H32B,H32C), C322(H32D,H32E,H32F), C323(H32G,H32H,H32I), C331(H33A,H33B,H33C),
 C332(H33D,H33E,H33F), C333(H33G,H33H,H33I), C411(H41A,H41B,H41C), C412(H41D,
 H41E,H41F), C413(H41G,H41H,H41I), C421(H42A,H42B,H42C), C422(H42D,H42E,H42F),
 C423(H42G,H42H,H42I), C431(H43A,H43B,H43C), C432(H43D,H43E,H43F), C433(H43G,
 H43H,H43I), C511(H51A,H51B,H51C), C512(H51D,H51E,H51F), C513(H51G,H51H,H51I),
 C521(H52A,H52B,H52C), C522(H52D,H52E,H52F), C523(H52G,H52H,H52I), C531(H53A,
 H53B,H53C), C532(H53D,H53E,H53F), C533(H53G,H53H,H53I), C611(H61A,H61B,H61C),
 C612(H61D,H61E,H61F), C613(H61G,H61H,H61I), C621(H62A,H62B,H62C), C622(H62D,
 H62E,H62F), C623(H62G,H62H,H62I), C631(H63A,H63B,H63C), C632(H63D,H63E,H63F),
 C633(H63G,H63H,H63I)
;
_platon_squeeze_void_probe_radius 1.20
_olex2_submission_special_instructions 'No special instructions were received'

loop_
_space_group_symop_operation_xyz
'x, y, z'
'-x+1/2, y+1/2, -z+1/2'
'-x, -y, -z'
'x-1/2, -y-1/2, z-1/2'

loop_
_atom_site_label
_atom_site_type_symbol
_atom_site_fract_x
_atom_site_fract_y
_atom_site_fract_z
_atom_site_U_iso_or_equiv
_atom_site_adp_type
_atom_site_occupancy
_atom_site_site_symmetry_order
_atom_site_calc_flag
_atom_site_refinement_flags_posn
_atom_site_refinement_flags_adp
_atom_site_refinement_flags_occupancy
_atom_site_disorder_assembly
_atom_site_disorder_group
Sm1A Sm 1.00170(11) 0.11931(11) 1.02636(10) 0.0414(6) Uani 0.5 1 d . U P . .
Sm1B Sm 1.0180(2) 0.1302(3) 1.0161(2) 0.0424(9) Uani 0.324(2) 1 d . U P . .
Sm1C Sm 1.0074(5) 0.1424(4) 1.0230(4) 0.0424(9) Uani 0.176(2) 1 d . U P . .
I1 I 0.99706(8) -0.00382(7) 1.03005(6) 0.0557(5) Uani 0.5 1 d . . P . .
O726 O 1.0611(6) 0.0874(7) 1.0909(5) 0.151(6) Uani 1 1 d . U . . .
C727 C 1.1037(7) 0.0544(9) 1.0826(5) 0.162(6) Uani 1 1 d G U . . .
H72K H 1.1338 0.0770 1.0808 0.194 Uiso 1 1 calc R . . . .
H72L H 1.1001 0.0343 1.0530 0.194 Uiso 1 1 calc R . . . .
C728 C 1.1073(8) 0.0153(8) 1.1239(8) 0.169(6) Uani 1 1 d G U . . .
H72M H 1.1419 0.0055 1.1307 0.203 Uiso 1 1 calc R . . . .
H72N H 1.0879 -0.0179 1.1181 0.203 Uiso 1 1 calc R . . . .
C729 C 1.0848(8) 0.0490(10) 1.1636(5) 0.171(7) Uani 1 1 d G U . . .
H72O H 1.0711 0.0257 1.1884 0.205 Uiso 1 1 calc R . . . .
H72P H 1.1095 0.0738 1.1773 0.205 Uiso 1 1 calc R . . . .
C730 C 1.0441(6) 0.0799(9) 1.1379(6) 0.174(6) Uani 1 1 d G U . . .
H73A H 1.0129 0.0590 1.1381 0.208 Uiso 1 1 calc R . . . .
H73B H 1.0382 0.1152 1.1530 0.208 Uiso 1 1 calc R . . . .
O731 O 1.0981(5) 0.1273(5) 0.9991(5) 0.088(4) Uani 1 1 d . . . . .
O736 O 0.9432(6) 0.0914(5) 1.0893(4) 0.142(5) Uani 1 1 d . U . . .
C737 C 0.9257(8) 0.0374(6) 1.0818(4) 0.155(6) Uani 1 1 d G U . . .
H1 H 0.9537 0.0122 1.0782 0.186 Uiso 1 1 calc R . . . .
H737 H 0.9050 0.0357 1.0534 0.186 Uiso 1 1 calc R . . . .
C738 C 0.8953(8) 0.0227(7) 1.1250(6) 0.153(6) Uani 1 1 d G U . . .
H73C H 0.8969 -0.0165 1.1316 0.184 Uiso 1 1 calc DR . . . .
H73D H 0.8604 0.0336 1.1213 0.184 Uiso 1 1 calc R . . . .
C739 C 0.9212(9) 0.0555(7) 1.1633(4) 0.147(6) Uani 1 1 d G U . . .
H73E H 0.8987 0.0633 1.1896 0.176 Uiso 1 1 calc R . . . .
H73F H 0.9508 0.0366 1.1752 0.176 Uiso 1 1 calc R . . . .
C740 C 0.9351(8) 0.1071(5) 1.1370(5) 0.143(6) Uani 1 1 d G U . . .
H74A H 0.9081 0.1339 1.1389 0.172 Uiso 1 1 calc R . . . .
H74B H 0.9654 0.1232 1.1504 0.172 Uiso 1 1 calc R . . . .
O741 O 1.0089(3) 0.2046(3) 1.0806(3) 0.049(2) Uani 1 1 d D . . . .
O746 O 0.9113(5) 0.1221(7) 1.0029(6) 0.152(6) Uani 1 1 d . U . . .
C747 C 0.8826(7) 0.1706(6) 1.0066(7) 0.151(6) Uani 1 1 d G U . . .
H74C H 0.8992 0.2008 0.9904 0.181 Uiso 1 1 calc R . . . .
H74D H 0.8780 0.1806 1.0398 0.181 Uiso 1 1 calc R . . . .
C748 C 0.8327(6) 0.1584(8) 0.9837(8) 0.150(6) Uani 1 1 d G U . . .
H74E H 0.8181 0.1911 0.9696 0.180 Uiso 1 1 calc R . . . .
H74F H 0.8092 0.1428 1.0064 0.180 Uiso 1 1 calc R . . . .
C749 C 0.8473(7) 0.1169(8) 0.9463(7) 0.158(6) Uani 1 1 d G U . . .
H74G H 0.8191 0.0935 0.9377 0.189 Uiso 1 1 calc R . . . .
H74H H 0.8600 0.1348 0.9179 0.189 Uiso 1 1 calc R . . . .
C750 C 0.8879(7) 0.0850(6) 0.9714(7) 0.168(6) Uani 1 1 d G U . . .
H75A H 0.8735 0.0543 0.9887 0.202 Uiso 1 1 calc R . . . .
H75B H 0.9121 0.0708 0.9486 0.202 Uiso 1 1 calc R . . . .
C732 C 1.1227(9) 0.0981(11) 0.9566(9) 0.135(11) Uani 1 1 d . . . . .
H73G H 1.1165 0.0588 0.9574 0.162 Uiso 1 1 calc R . . . .
H73H H 1.1107 0.1129 0.9266 0.162 Uiso 1 1 calc R . . . .
C733 C 1.1711(9) 0.1093(10) 0.9633(12) 0.136(11) Uani 1 1 d . . . . .
H73I H 1.1901 0.1031 0.9343 0.163 Uiso 1 1 calc R . . . .
H73J H 1.1850 0.0865 0.9885 0.163 Uiso 1 1 calc R . . . .
C734 C 1.1722(12) 0.1663(10) 0.9764(8) 0.142(12) Uani 1 1 d . . . . .
H73K H 1.1634 0.1903 0.9501 0.171 Uiso 1 1 calc R . . . .
H73L H 1.2044 0.1772 0.9898 0.171 Uiso 1 1 calc R . . . .
C735 C 1.1319(8) 0.1636(11) 1.0130(9) 0.138(12) Uani 1 1 d . . . . .
H73M H 1.1461 0.1528 1.0434 0.165 Uiso 1 1 calc R . . . .
H73N H 1.1163 0.1995 1.0166 0.165 Uiso 1 1 calc R . . . .
C742 C 1.0518(6) 0.2343(8) 1.0916(10) 0.113(9) Uani 1 1 d D . . . .
H74I H 1.0708 0.2399 1.0626 0.135 Uiso 1 1 calc R . . . .
H74J H 1.0725 0.2124 1.1130 0.135 Uiso 1 1 calc R . . . .
C743 C 1.0429(8) 0.2862(8) 1.1131(8) 0.111(8) Uani 1 1 d D . . . .
H74K H 1.0513 0.3161 1.0916 0.133 Uiso 1 1 calc R . . . .
H74L H 1.0620 0.2903 1.1423 0.133 Uiso 1 1 calc R . . . .
C744 C 0.9887(7) 0.2841(7) 1.1224(7) 0.091(6) Uani 1 1 d D . . . .
H74M H 0.9734 0.3194 1.1153 0.110 Uiso 1 1 calc R . . . .
H74N H 0.9826 0.2754 1.1556 0.110 Uiso 1 1 calc R . . . .
C745 C 0.9668(5) 0.2405(6) 1.0912(6) 0.067(5) Uani 1 1 d D . . . .
H74O H 0.9404 0.2206 1.1077 0.081 Uiso 1 1 calc R . . . .
H74P H 0.9530 0.2564 1.0623 0.081 Uiso 1 1 calc R . . . .
Sm2A Sm 0.99381(17) -0.21185(18) 1.1517(2) 0.0300(6) Uani 0.5 1 d . U P . .
Sm2B Sm 0.9906(3) -0.2114(3) 1.1620(2) 0.068(2) Uani 0.5 1 d . U P . .
I2 I 1.00360(9) -0.09626(6) 1.09452(6) 0.0600(5) Uani 0.5 1 d . . P . .
I3A I 1.00310(17) -0.21624(15) 1.05155(10) 0.1165(11) Uani 0.5 1 d . U P . .
I3B I 0.96572(14) -0.24859(12) 1.04292(9) 0.0576(7) Uani 0.324(2) 1 d . U P . .
I3C I 1.0135(3) -0.2515(3) 1.03997(19) 0.0576(7) Uani 0.176(2) 1 d . U P . .
O701 O 0.9215(4) -0.1527(6) 1.1820(6) 0.142(5) Uani 1 1 d . U . . .
C702 C 0.8704(5) -0.1680(6) 1.1797(7) 0.152(6) Uani 1 1 d G U . . .
H70A H 0.8663 -0.2061 1.1890 0.182 Uiso 1 1 calc R . . . .
H70B H 0.8576 -0.1634 1.1476 0.182 Uiso 1 1 calc R . . . .
C703 C 0.8431(5) -0.1308(7) 1.2135(7) 0.177(7) Uani 1 1 d G U . . .
H70C H 0.8425 -0.1460 1.2455 0.212 Uiso 1 1 calc R . . . .
H70D H 0.8088 -0.1240 1.2030 0.212 Uiso 1 1 calc R . . . .
C704 C 0.8745(6) -0.0793(5) 1.2114(6) 0.178(7) Uani 1 1 d G U . . .
H70E H 0.8655 -0.0568 1.1841 0.213 Uiso 1 1 calc DR . . . .
H70F H 0.8711 -0.0576 1.2402 0.213 Uiso 1 1 calc R . . . .
C705 C 0.9266(5) -0.1025(5) 1.2066(6) 0.166(6) Uani 1 1 d G U . . .
H70G H 0.9480 -0.0774 1.1888 0.199 Uiso 1 1 calc R . . . .
H70H H 0.9415 -0.1085 1.2377 0.199 Uiso 1 1 calc DR . . . .
O706 O 0.9243(5) -0.2813(4) 1.1543(4) 0.102(4) Uani 1 1 d . U . . .
C707 C 0.9274(5) -0.3281(5) 1.1836(4) 0.126(5) Uani 1 1 d G U . . .
H70I H 0.9241 -0.3178 1.2169 0.152 Uiso 1 1 calc R . . . .
H70J H 0.9594 -0.3466 1.1793 0.152 Uiso 1 1 calc DR . . . .
C708 C 0.8848(6) -0.3650(5) 1.1689(6) 0.132(5) Uani 1 1 d G U . . .
H70K H 0.8543 -0.3565 1.1863 0.158 Uiso 1 1 calc R . . . .
H70L H 0.8933 -0.4035 1.1737 0.158 Uiso 1 1 calc R . . . .
C709 C 0.8796(7) -0.3514(6) 1.1168(5) 0.133(5) Uani 1 1 d G U . . .
H70M H 0.9038 -0.3716 1.0978 0.159 Uiso 1 1 calc R . . . .
H70N H 0.8459 -0.3591 1.1053 0.159 Uiso 1 1 calc R . . . .
C710 C 0.8905(6) -0.2908(5) 1.1166(5) 0.126(5) Uani 1 1 d G U . . .
H71A H 0.9054 -0.2799 1.0865 0.151 Uiso 1 1 calc R . . . .
H71B H 0.8597 -0.2699 1.1213 0.151 Uiso 1 1 calc R . . . .
O711 O 0.9915(4) -0.2322(5) 1.2440(3) 0.100(4) Uani 1 1 d . U . . .
C712 C 1.0335(4) -0.2450(7) 1.2726(4) 0.113(4) Uani 1 1 d G U . . .
H71C H 1.0635 -0.2275 1.2603 0.136 Uiso 1 1 calc R . . . .
H71D H 1.0389 -0.2845 1.2734 0.136 Uiso 1 1 calc R . . . .
C713 C 1.0217(6) -0.2238(8) 1.3216(4) 0.130(5) Uani 1 1 d G U . . .
H71E H 1.0321 -0.1857 1.3252 0.156 Uiso 1 1 calc R . . . .
H71F H 1.0377 -0.2460 1.3460 0.156 Uiso 1 1 calc R . . . .
C714 C 0.9653(6) -0.2292(8) 1.3230(3) 0.137(5) Uani 1 1 d G U . . .
H71G H 0.9552 -0.2664 1.3313 0.164 Uiso 1 1 calc R . . . .
H71H H 0.9506 -0.2036 1.3455 0.164 Uiso 1 1 calc R . . . .
C715 C 0.9510(4) -0.2152(7) 1.2727(4) 0.128(5) Uani 1 1 d G U . . .
H71I H 0.9204 -0.2344 1.2636 0.154 Uiso 1 1 calc R . . . .
H71J H 0.9454 -0.1759 1.2695 0.154 Uiso 1 1 calc DR . . . .
O716 O 1.0460(5) -0.2979(6) 1.1524(5) 0.152(6) Uani 1 1 d . U . . .
C717 C 1.0981(6) -0.3008(7) 1.1613(7) 0.164(6) Uani 1 1 d G U . . .
H71K H 1.1048 -0.2975 1.1952 0.197 Uiso 1 1 calc R . . . .
H71L H 1.1156 -0.2715 1.1448 0.197 Uiso 1 1 calc R . . . .
C718 C 1.1151(5) -0.3560(7) 1.1433(7) 0.168(7) Uani 1 1 d G U . . .
H71M H 1.1119 -0.3841 1.1677 0.201 Uiso 1 1 calc R . . . .
H71N H 1.1496 -0.3547 1.1323 0.201 Uiso 1 1 calc R . . . .
C719 C 1.0790(6) -0.3658(7) 1.1029(6) 0.173(7) Uani 1 1 d G U . . .
H71O H 1.0898 -0.3472 1.0741 0.208 Uiso 1 1 calc R . . . .
H71P H 1.0751 -0.4048 1.0964 0.208 Uiso 1 1 calc R . . . .
C720 C 1.0313(5) -0.3412(7) 1.1220(6) 0.171(6) Uani 1 1 d G U . . .
H72A H 1.0105 -0.3273 1.0962 0.205 Uiso 1 1 calc R . . . .
H72B H 1.0122 -0.3685 1.1395 0.205 Uiso 1 1 calc DR . . . .
O721 O 1.0672(4) -0.1612(5) 1.1873(5) 0.086(3) Uani 1 1 d . U . . .
C722 C 1.0639(8) -0.1190(9) 1.2168(8) 0.104(4) Uani 1 1 d . U . . .
H72C H 1.0472 -0.1301 1.2460 0.124 Uiso 1 1 calc R . . . .
H72D H 1.0445 -0.0895 1.2023 0.124 Uiso 1 1 calc R . . . .
C723 C 1.1193(8) -0.0984(9) 1.2283(8) 0.101(4) Uani 1 1 d . U . . .
H72E H 1.1211 -0.0587 1.2313 0.121 Uiso 1 1 calc R . . . .
H72F H 1.1329 -0.1156 1.2567 0.121 Uiso 1 1 calc R . . . .
C724 C 1.1438(8) -0.1176(8) 1.1859(8) 0.096(4) Uani 1 1 d . U . . .
H72G H 1.1795 -0.1231 1.1913 0.115 Uiso 1 1 calc R . . . .
H72H H 1.1392 -0.0919 1.1598 0.115 Uiso 1 1 calc R . . . .
C725 C 1.1185(7) -0.1691(8) 1.1766(7) 0.089(4) Uani 1 1 d . U . . .
H72I H 1.1224 -0.1795 1.1434 0.107 Uiso 1 1 calc R . . . .
H72J H 1.1325 -0.1981 1.1963 0.107 Uiso 1 1 calc R . . . .
Ge1 Ge 0.66097(5) 0.76707(5) 0.82951(5) 0.0409(3) Uani 1 1 d . . . . .
Ge2 Ge 0.72101(5) 0.71396(5) 0.77190(4) 0.0406(3) Uani 1 1 d . . . . .
Ge3 Ge 0.69561(5) 0.81619(6) 0.75388(4) 0.0398(3) Uani 1 1 d . . . . .
Ge4 Ge 0.73628(5) 0.71685(5) 0.85890(4) 0.0397(3) Uani 1 1 d . . . . .
Ge5 Ge 0.78454(5) 0.78688(6) 0.75757(4) 0.0428(3) Uani 1 1 d . . . . .
Ge6 Ge 0.70536(5) 0.85690(5) 0.83408(5) 0.0417(3) Uani 1 1 d . . . . .
Ge7 Ge 0.75893(6) 0.80756(5) 0.89327(4) 0.0406(3) Uani 1 1 d . . . . .
Ge8 Ge 0.81908(5) 0.75453(6) 0.83544(5) 0.0412(3) Uani 1 1 d . . . . .
Ge9 Ge 0.79718(6) 0.85777(6) 0.82019(5) 0.0466(3) Uani 1 1 d . . . . .
Si1 Si 0.72977(18) 0.63910(15) 0.90555(13) 0.0523(10) Uani 1 1 d . . . . .
Si2 Si 0.83442(15) 0.77806(15) 0.69054(13) 0.0441(9) Uani 1 1 d . . . . .
Si3 Si 0.65833(14) 0.93095(14) 0.86098(12) 0.0389(8) Uani 1 1 d . . . . .
Si11 Si 0.6435(2) 0.6320(3) 0.9221(2) 0.103(2) Uani 1 1 d . . . . .
Si12 Si 0.77526(18) 0.65592(16) 0.97407(12) 0.0534(11) Uani 1 1 d . . . . .
Si13 Si 0.7816(12) 0.5707(7) 0.8563(9) 0.057(6) Uani 0.35(3) 1 d . . P A 1
Si14 Si 0.7562(6) 0.5650(4) 0.8691(4) 0.049(3) Uani 0.65(3) 1 d . . P A 2
Si21 Si 0.7821(2) 0.7716(2) 0.62498(14) 0.0699(13) Uani 1 1 d . . . . .
Si22 Si 0.88036(17) 0.69889(17) 0.70174(19) 0.0669(14) Uani 1 1 d . . . . .
Si23 Si 0.88017(17) 0.85798(16) 0.68615(15) 0.0565(11) Uani 1 1 d . . . . .
Si31 Si 0.60834(15) 0.95791(16) 0.79841(14) 0.0469(9) Uani 1 1 d . . . . .
Si32 Si 0.71462(17) 0.99816(17) 0.88239(15) 0.0568(11) Uani 1 1 d . . . . .
Si33 Si 0.61181(16) 0.90249(17) 0.92449(13) 0.0517(10) Uani 1 1 d . . . . .
C111 C 0.6324(11) 0.5786(12) 0.9669(11) 0.160(11) Uani 1 1 d . U . . .
H11A H 0.6493 0.5884 0.9960 0.240 Uiso 1 1 calc R . . . .
H11B H 0.5969 0.5754 0.9727 0.240 Uiso 1 1 calc R . . . .
H11C H 0.6453 0.5441 0.9556 0.240 Uiso 1 1 calc R . . . .
C112 C 0.6116(8) 0.6135(9) 0.8672(8) 0.105(7) Uani 1 1 d . U . . .
H11D H 0.6174 0.6415 0.8437 0.158 Uiso 1 1 calc R . . . .
H11E H 0.6245 0.5790 0.8558 0.158 Uiso 1 1 calc R . . . .
H11F H 0.5761 0.6103 0.8730 0.158 Uiso 1 1 calc R . . . .
C113 C 0.6161(9) 0.6954(11) 0.9462(9) 0.127(9) Uani 1 1 d . U . . .
H11G H 0.6330 0.7051 0.9752 0.191 Uiso 1 1 calc R . . . .
H11H H 0.6199 0.7246 0.9234 0.191 Uiso 1 1 calc R . . . .
H11I H 0.5809 0.6897 0.9524 0.191 Uiso 1 1 calc R . . . .
C121 C 0.7811(7) 0.5922(6) 1.0100(5) 0.068(5) Uani 1 1 d . . . . .
H12A H 0.7481 0.5783 1.0172 0.102 Uiso 1 1 calc R . . . .
H12B H 0.7995 0.5650 0.9923 0.102 Uiso 1 1 calc R . . . .
H12C H 0.7986 0.6002 1.0391 0.102 Uiso 1 1 calc R . . . .
C122 C 0.7425(9) 0.7080(7) 1.0109(6) 0.094(7) Uani 1 1 d . . . . .
H12D H 0.7091 0.6954 1.0181 0.141 Uiso 1 1 calc R . . . .
H12E H 0.7609 0.7136 1.0401 0.141 Uiso 1 1 calc R . . . .
H12F H 0.7406 0.7421 0.9938 0.141 Uiso 1 1 calc R . . . .
C123 C 0.8391(6) 0.6813(7) 0.9609(5) 0.066(4) Uani 1 1 d . . . . .
H12G H 0.8566 0.6548 0.9418 0.098 Uiso 1 1 calc R . . . .
H12H H 0.8368 0.7155 0.9439 0.098 Uiso 1 1 calc R . . . .
H12I H 0.8571 0.6869 0.9902 0.098 Uiso 1 1 calc R . . . .
C131 C 0.8406(18) 0.599(2) 0.834(2) 0.069(15) Uani 0.35(3) 1 d . U P A 1
H13A H 0.8340 0.6335 0.8183 0.103 Uiso 0.35(3) 1 calc R . P A 1
H13B H 0.8630 0.6058 0.8607 0.103 Uiso 0.35(3) 1 calc R . P A 1
H13C H 0.8558 0.5739 0.8126 0.103 Uiso 0.35(3) 1 calc R . P A 1
C132 C 0.7349(8) 0.5570(6) 0.8067(5) 0.074(6) Uani 1 1 d . . . . .
H13G H 0.7434 0.5894 0.7890 0.112 Uiso 0.65(3) 1 calc R . P A 2
H13H H 0.7513 0.5256 0.7928 0.112 Uiso 0.65(3) 1 calc R . P A 2
H13I H 0.6991 0.5517 0.8061 0.112 Uiso 0.65(3) 1 calc R . P A 2
H13D H 0.7046 0.5420 0.8199 0.112 Uiso 0.35(3) 1 calc R . P A 1
H13E H 0.7274 0.5908 0.7905 0.112 Uiso 0.35(3) 1 calc R . P A 1
H13F H 0.7492 0.5312 0.7846 0.112 Uiso 0.35(3) 1 calc R . P A 1
C133 C 0.785(3) 0.504(2) 0.889(2) 0.10(2) Uani 0.35(3) 1 d . U P A 1
H13J H 0.7521 0.4933 0.8987 0.149 Uiso 0.35(3) 1 calc R . P A 1
H13K H 0.7992 0.4765 0.8684 0.149 Uiso 0.35(3) 1 calc R . P A 1
H13L H 0.8063 0.5084 0.9165 0.149 Uiso 0.35(3) 1 calc R . P A 1
C141 C 0.8271(10) 0.5701(12) 0.8632(10) 0.074(9) Uani 0.65(3) 1 d . U P A 2
H14A H 0.8357 0.6029 0.8460 0.111 Uiso 0.65(3) 1 calc R . P A 2
H14B H 0.8422 0.5713 0.8943 0.111 Uiso 0.65(3) 1 calc R . P A 2
H14C H 0.8395 0.5385 0.8462 0.111 Uiso 0.65(3) 1 calc R . P A 2
C142 C 0.7396(12) 0.5026(9) 0.9018(9) 0.072(9) Uani 0.65(3) 1 d . U P A 2
H14D H 0.7503 0.5061 0.9343 0.107 Uiso 0.65(3) 1 calc R . P A 2
H14E H 0.7037 0.4975 0.9007 0.107 Uiso 0.65(3) 1 calc R . P A 2
H14F H 0.7559 0.4715 0.8875 0.107 Uiso 0.65(3) 1 calc R . P A 2
C211 C 0.7313(7) 0.7204(9) 0.6342(6) 0.099(7) Uani 1 1 d . . . . .
H21A H 0.7120 0.7303 0.6618 0.148 Uiso 1 1 calc R . . . .
H21B H 0.7097 0.7197 0.6067 0.148 Uiso 1 1 calc R . . . .
H21C H 0.7458 0.6846 0.6388 0.148 Uiso 1 1 calc R . . . .
C212 C 0.8163(8) 0.7493(8) 0.5722(5) 0.087(6) Uani 1 1 d . . . . .
H21D H 0.8433 0.7746 0.5658 0.131 Uiso 1 1 calc R . . . .
H21E H 0.8300 0.7132 0.5775 0.131 Uiso 1 1 calc R . . . .
H21F H 0.7938 0.7483 0.5454 0.131 Uiso 1 1 calc R . . . .
C213 C 0.7532(7) 0.8413(8) 0.6137(6) 0.082(6) Uani 1 1 d . . . . .
H21G H 0.7352 0.8530 0.6415 0.124 Uiso 1 1 calc R . . . .
H21H H 0.7793 0.8673 0.6066 0.124 Uiso 1 1 calc R . . . .
H21I H 0.7304 0.8389 0.5872 0.124 Uiso 1 1 calc R . . . .
C221 C 0.9145(6) 0.6782(6) 0.6493(7) 0.076(5) Uani 1 1 d . . . . .
H22A H 0.9366 0.7074 0.6396 0.114 Uiso 1 1 calc R . . . .
H22B H 0.9339 0.6458 0.6563 0.114 Uiso 1 1 calc R . . . .
H22C H 0.8912 0.6703 0.6240 0.114 Uiso 1 1 calc R . . . .
C222 C 0.8390(8) 0.6433(7) 0.7193(9) 0.116(9) Uani 1 1 d . . . . .
H22D H 0.8206 0.6539 0.7472 0.173 Uiso 1 1 calc R . . . .
H22E H 0.8158 0.6356 0.6938 0.173 Uiso 1 1 calc R . . . .
H22F H 0.8586 0.6111 0.7261 0.173 Uiso 1 1 calc R . . . .
C223 C 0.9256(6) 0.7072(7) 0.7515(6) 0.078(6) Uani 1 1 d . . . . .
H22G H 0.9079 0.7182 0.7797 0.118 Uiso 1 1 calc R . . . .
H22H H 0.9424 0.6729 0.7573 0.118 Uiso 1 1 calc R . . . .
H22I H 0.9500 0.7348 0.7434 0.118 Uiso 1 1 calc R . . . .
C231 C 0.9287(6) 0.8598(7) 0.7333(6) 0.071(5) Uani 1 1 d . . . . .
H23A H 0.9502 0.8282 0.7304 0.107 Uiso 1 1 calc R . . . .
H23B H 0.9485 0.8927 0.7301 0.107 Uiso 1 1 calc R . . . .
H23C H 0.9128 0.8594 0.7640 0.107 Uiso 1 1 calc R . . . .
C232 C 0.8409(7) 0.9176(6) 0.6928(7) 0.080(5) Uani 1 1 d . . . . .
H23D H 0.8153 0.9174 0.6685 0.120 Uiso 1 1 calc R . . . .
H23E H 0.8253 0.9170 0.7236 0.120 Uiso 1 1 calc R . . . .
H23F H 0.8610 0.9502 0.6897 0.120 Uiso 1 1 calc R . . . .
C233 C 0.9122(8) 0.8615(8) 0.6276(6) 0.095(7) Uani 1 1 d . . . . .
H23G H 0.9333 0.8298 0.6237 0.142 Uiso 1 1 calc R . . . .
H23H H 0.8874 0.8624 0.6027 0.142 Uiso 1 1 calc R . . . .
H23I H 0.9324 0.8943 0.6262 0.142 Uiso 1 1 calc R . . . .
C311 C 0.6463(7) 0.9809(6) 0.7483(5) 0.070(5) Uani 1 1 d . . . . .
H31A H 0.6667 1.0117 0.7580 0.104 Uiso 1 1 calc R . . . .
H31B H 0.6677 0.9514 0.7380 0.104 Uiso 1 1 calc R . . . .
H31C H 0.6246 0.9919 0.7226 0.104 Uiso 1 1 calc R . . . .
C312 C 0.5710(6) 0.8993(6) 0.7763(5) 0.062(4) Uani 1 1 d . . . . .
H31D H 0.5501 0.8855 0.8015 0.093 Uiso 1 1 calc R . . . .
H31E H 0.5501 0.9112 0.7503 0.093 Uiso 1 1 calc R . . . .
H31F H 0.5932 0.8707 0.7657 0.093 Uiso 1 1 calc R . . . .
C313 C 0.5658(7) 1.0165(7) 0.8162(7) 0.079(5) Uani 1 1 d . . . . .
H31G H 0.5453 1.0054 0.8427 0.118 Uiso 1 1 calc R . . . .
H31H H 0.5858 1.0477 0.8253 0.118 Uiso 1 1 calc R . . . .
H31I H 0.5445 1.0263 0.7898 0.118 Uiso 1 1 calc R . . . .
C321 C 0.7555(6) 1.0157(7) 0.8333(6) 0.071(5) Uani 1 1 d . . . . .
H32A H 0.7732 0.9835 0.8229 0.107 Uiso 1 1 calc R . . . .
H32B H 0.7357 1.0299 0.8074 0.107 Uiso 1 1 calc R . . . .
H32C H 0.7792 1.0432 0.8434 0.107 Uiso 1 1 calc R . . . .
C322 C 0.7550(7) 0.9730(7) 0.9317(6) 0.075(5) Uani 1 1 d . . . . .
H32D H 0.7343 0.9633 0.9584 0.113 Uiso 1 1 calc R . . . .
H32E H 0.7735 0.9412 0.9213 0.113 Uiso 1 1 calc R . . . .
H32F H 0.7782 1.0014 0.9410 0.113 Uiso 1 1 calc R . . . .
C323 C 0.6826(8) 1.0613(7) 0.8997(9) 0.109(8) Uani 1 1 d . . . . .
H32G H 0.6604 1.0538 0.9258 0.164 Uiso 1 1 calc R . . . .
H32H H 0.7070 1.0883 0.9091 0.164 Uiso 1 1 calc R . . . .
H32I H 0.6635 1.0751 0.8731 0.164 Uiso 1 1 calc R . . . .
C331 C 0.5612(6) 0.8564(7) 0.9041(6) 0.067(5) Uani 1 1 d . . . . .
H33A H 0.5757 0.8254 0.8879 0.101 Uiso 1 1 calc R . . . .
H33B H 0.5423 0.8437 0.9311 0.101 Uiso 1 1 calc R . . . .
H33C H 0.5394 0.8760 0.8827 0.101 Uiso 1 1 calc R . . . .
C332 C 0.6509(6) 0.8632(7) 0.9678(5) 0.068(5) Uani 1 1 d . . . . .
H33D H 0.6652 0.8317 0.9523 0.103 Uiso 1 1 calc R . . . .
H33E H 0.6775 0.8864 0.9796 0.103 Uiso 1 1 calc R . . . .
H33F H 0.6303 0.8514 0.9939 0.103 Uiso 1 1 calc R . . . .
C333 C 0.5857(6) 0.9615(7) 0.9553(6) 0.070(5) Uani 1 1 d . . . . .
H33G H 0.6126 0.9851 0.9657 0.105 Uiso 1 1 calc R . . . .
H33H H 0.5639 0.9814 0.9341 0.105 Uiso 1 1 calc R . . . .
H33I H 0.5669 0.9492 0.9824 0.105 Uiso 1 1 calc R . . . .
Ge11 Ge 0.80044(6) 0.14637(5) 1.17312(5) 0.0459(3) Uani 1 1 d . . . . .
Ge12 Ge 0.83174(5) 0.24736(6) 1.15820(5) 0.0429(3) Uani 1 1 d . . . . .
Ge13 Ge 0.76927(6) 0.20046(6) 1.09756(4) 0.0438(3) Uani 1 1 d . . . . .
Ge14 Ge 0.79533(5) 0.21805(6) 1.23532(5) 0.0448(3) Uani 1 1 d . . . . .
Ge15 Ge 0.75189(6) 0.29158(6) 1.13250(5) 0.0444(3) Uani 1 1 d . . . . .
Ge16 Ge 0.70967(5) 0.15754(5) 1.15366(5) 0.0429(3) Uani 1 1 d . . . . .
Ge17 Ge 0.67213(5) 0.25089(6) 1.16124(5) 0.0471(3) Uani 1 1 d . . . . .
Ge18 Ge 0.70451(6) 0.19565(6) 1.23558(5) 0.0435(3) Uani 1 1 d . . . . .
Ge19 Ge 0.73649(6) 0.29565(6) 1.21977(5) 0.0469(4) Uani 1 1 d . . . . .
Si4 Si 0.84384(15) 0.21722(15) 1.30420(13) 0.0437(9) Uani 1 1 d . . . . .
Si5 Si 0.76255(14) 0.37659(14) 1.09624(12) 0.0410(8) Uani 1 1 d . . . . .
Si6 Si 0.66217(14) 0.08333(14) 1.12611(12) 0.0401(8) Uani 1 1 d . . . . .
Si41 Si 0.92502(15) 0.23499(16) 1.28238(14) 0.0482(9) Uani 1 1 d . . . . .
Si42 Si 0.83671(17) 0.13083(17) 1.33746(14) 0.0560(10) Uani 1 1 d . . . . .
Si43 Si 0.81348(17) 0.28490(19) 1.35314(14) 0.0589(11) Uani 1 1 d . . . . .
Si51 Si 0.79138(15) 0.43692(14) 1.15334(13) 0.0457(9) Uani 1 1 d . . . . .
Si52 Si 0.82263(16) 0.36800(15) 1.03841(13) 0.0483(10) Uani 1 1 d . . . . .
Si53 Si 0.68626(16) 0.40390(17) 1.06559(15) 0.0548(10) Uani 1 1 d . . . . .
Si61 Si 0.71731(15) 0.01749(16) 1.10053(14) 0.0486(9) Uani 1 1 d . . . . .
Si62 Si 0.60936(18) 0.1131(2) 1.06631(16) 0.0657(12) Uani 1 1 d . . . . .
Si63 Si 0.61711(16) 0.05085(16) 1.18894(15) 0.0515(10) Uani 1 1 d . . . . .
C411 C 0.9424(5) 0.1876(7) 1.2343(5) 0.066(4) Uani 1 1 d . . . . .
H41A H 0.9393 0.1503 1.2453 0.100 Uiso 1 1 calc R . . . .
H41B H 0.9205 0.1932 1.2075 0.100 Uiso 1 1 calc R . . . .
H41C H 0.9766 0.1944 1.2249 0.100 Uiso 1 1 calc R . . . .
C412 C 0.9311(6) 0.3069(6) 1.2611(6) 0.061(4) Uani 1 1 d . . . . .
H41D H 0.9220 0.3317 1.2863 0.091 Uiso 1 1 calc R . . . .
H41E H 0.9653 0.3137 1.2517 0.091 Uiso 1 1 calc R . . . .
H41F H 0.9091 0.3125 1.2343 0.091 Uiso 1 1 calc R . . . .
C413 C 0.9695(6) 0.2226(8) 1.3333(6) 0.074(5) Uani 1 1 d . . . . .
H41G H 0.9614 0.2469 1.3591 0.112 Uiso 1 1 calc R . . . .
H41H H 0.9666 0.1852 1.3438 0.112 Uiso 1 1 calc R . . . .
H41I H 1.0034 0.2295 1.3230 0.112 Uiso 1 1 calc R . . . .
C421 C 0.8772(10) 0.1228(9) 1.3910(7) 0.122(10) Uani 1 1 d . . . . .
H42A H 0.8679 0.1497 1.4145 0.183 Uiso 1 1 calc R . . . .
H42B H 0.8729 0.0866 1.4040 0.183 Uiso 1 1 calc R . . . .
H42C H 0.9118 0.1281 1.3823 0.183 Uiso 1 1 calc R . . . .
C422 C 0.8574(8) 0.0781(6) 1.2952(7) 0.084(6) Uani 1 1 d . . . . .
H42D H 0.8920 0.0844 1.2870 0.127 Uiso 1 1 calc R . . . .
H42E H 0.8540 0.0424 1.3095 0.127 Uiso 1 1 calc R . . . .
H42F H 0.8370 0.0799 1.2670 0.127 Uiso 1 1 calc R . . . .
C423 C 0.7702(7) 0.1187(7) 1.3531(7) 0.090(6) Uani 1 1 d . . . . .
H42G H 0.7593 0.1464 1.3753 0.135 Uiso 1 1 calc R . . . .
H42H H 0.7498 0.1205 1.3249 0.135 Uiso 1 1 calc R . . . .
H42I H 0.7668 0.0830 1.3674 0.135 Uiso 1 1 calc R . . . .
C431 C 0.8214(7) 0.3550(7) 1.3251(7) 0.086(6) Uani 1 1 d . . . . .
H43A H 0.8035 0.3561 1.2953 0.128 Uiso 1 1 calc R . . . .
H43B H 0.8082 0.3826 1.3461 0.128 Uiso 1 1 calc R . . . .
H43C H 0.8565 0.3619 1.3195 0.128 Uiso 1 1 calc R . . . .
C432 C 0.7450(6) 0.2723(7) 1.3634(5) 0.069(5) Uani 1 1 d . . . . .
H43D H 0.7275 0.2728 1.3334 0.104 Uiso 1 1 calc R . . . .
H43E H 0.7406 0.2371 1.3783 0.104 Uiso 1 1 calc R . . . .
H43F H 0.7318 0.3006 1.3837 0.104 Uiso 1 1 calc R . . . .
C433 C 0.8478(8) 0.2842(9) 1.4093(6) 0.094(6) Uani 1 1 d . . . . .
H43G H 0.8829 0.2908 1.4034 0.141 Uiso 1 1 calc R . . . .
H43H H 0.8349 0.3125 1.4297 0.141 Uiso 1 1 calc R . . . .
H43I H 0.8437 0.2490 1.4243 0.141 Uiso 1 1 calc R . . . .
C511 C 0.7403(6) 0.4564(5) 1.1914(5) 0.052(4) Uani 1 1 d . . . . .
H51A H 0.7143 0.4734 1.1727 0.079 Uiso 1 1 calc R . . . .
H51B H 0.7271 0.4243 1.2069 0.079 Uiso 1 1 calc R . . . .
H51C H 0.7522 0.4820 1.2149 0.079 Uiso 1 1 calc R . . . .
C512 C 0.8176(6) 0.4980(5) 1.1234(5) 0.058(4) Uani 1 1 d . . . . .
H51D H 0.8449 0.4870 1.1032 0.088 Uiso 1 1 calc R . . . .
H51E H 0.7918 0.5152 1.1046 0.088 Uiso 1 1 calc R . . . .
H51F H 0.8297 0.5235 1.1469 0.088 Uiso 1 1 calc R . . . .
C513 C 0.8404(5) 0.4048(6) 1.1893(4) 0.049(3) Uani 1 1 d . . . . .
H51G H 0.8680 0.3942 1.1692 0.073 Uiso 1 1 calc R . . . .
H51H H 0.8521 0.4305 1.2128 0.073 Uiso 1 1 calc R . . . .
H51I H 0.8271 0.3728 1.2048 0.073 Uiso 1 1 calc R . . . .
C521 C 0.8143(8) 0.3038(6) 1.0041(5) 0.081(6) Uani 1 1 d . . . . .
H52A H 0.7816 0.3035 0.9896 0.122 Uiso 1 1 calc R . . . .
H52B H 0.8396 0.3016 0.9798 0.122 Uiso 1 1 calc R . . . .
H52C H 0.8175 0.2727 1.0251 0.122 Uiso 1 1 calc R . . . .
C522 C 0.8853(5) 0.3667(6) 1.0652(5) 0.056(4) Uani 1 1 d . . . . .
H52D H 0.8876 0.3361 1.0868 0.085 Uiso 1 1 calc R . . . .
H52E H 0.9101 0.3628 1.0407 0.085 Uiso 1 1 calc R . . . .
H52F H 0.8910 0.4004 1.0822 0.085 Uiso 1 1 calc R . . . .
C523 C 0.8188(7) 0.4264(6) 0.9973(5) 0.070(5) Uani 1 1 d . . . . .
H52G H 0.7859 0.4274 0.9830 0.106 Uiso 1 1 calc R . . . .
H52H H 0.8246 0.4599 1.0145 0.106 Uiso 1 1 calc R . . . .
H52I H 0.8438 0.4223 0.9729 0.106 Uiso 1 1 calc R . . . .
C531 C 0.6706(8) 0.3657(10) 1.0111(7) 0.110(8) Uani 1 1 d . . . . .
H53A H 0.6970 0.3706 0.9882 0.165 Uiso 1 1 calc R . . . .
H53B H 0.6671 0.3273 1.0185 0.165 Uiso 1 1 calc R . . . .
H53C H 0.6395 0.3794 0.9983 0.165 Uiso 1 1 calc R . . . .
C532 C 0.6370(6) 0.3950(7) 1.1086(7) 0.077(5) Uani 1 1 d . . . . .
H53D H 0.6346 0.3568 1.1171 0.116 Uiso 1 1 calc R . . . .
H53E H 0.6446 0.4163 1.1366 0.116 Uiso 1 1 calc R . . . .
H53F H 0.6056 0.4071 1.0953 0.116 Uiso 1 1 calc R . . . .
C533 C 0.6864(8) 0.4773(7) 1.0531(8) 0.095(7) Uani 1 1 d . . . . .
H53G H 0.7121 0.4854 1.0301 0.142 Uiso 1 1 calc R . . . .
H53H H 0.6542 0.4880 1.0407 0.142 Uiso 1 1 calc R . . . .
H53I H 0.6931 0.4972 1.0820 0.142 Uiso 1 1 calc R . . . .
C611 C 0.6827(6) -0.0375(6) 1.0702(5) 0.057(4) Uani 1 1 d . . . . .
H61A H 0.6583 -0.0530 1.0916 0.085 Uiso 1 1 calc R . . . .
H61B H 0.6659 -0.0228 1.0428 0.085 Uiso 1 1 calc R . . . .
H61C H 0.7059 -0.0657 1.0604 0.085 Uiso 1 1 calc R . . . .
C612 C 0.7629(6) 0.0456(6) 1.0591(6) 0.067(5) Uani 1 1 d . . . . .
H61D H 0.7456 0.0610 1.0322 0.101 Uiso 1 1 calc R . . . .
H61E H 0.7823 0.0738 1.0746 0.101 Uiso 1 1 calc R . . . .
H61F H 0.7850 0.0168 1.0485 0.101 Uiso 1 1 calc R . . . .
C613 C 0.7522(6) -0.0113(6) 1.1509(5) 0.057(4) Uani 1 1 d . . . . .
H61G H 0.7289 -0.0265 1.1735 0.086 Uiso 1 1 calc R . . . .
H61H H 0.7743 -0.0397 1.1398 0.086 Uiso 1 1 calc R . . . .
H61I H 0.7716 0.0172 1.1659 0.086 Uiso 1 1 calc R . . . .
C621 C 0.6477(10) 0.1258(13) 1.0129(8) 0.148(12) Uani 1 1 d . . . . .
H62A H 0.6645 0.0925 1.0038 0.223 Uiso 1 1 calc R . . . .
H62B H 0.6263 0.1378 0.9873 0.223 Uiso 1 1 calc R . . . .
H62C H 0.6722 0.1538 1.0197 0.223 Uiso 1 1 calc R . . . .
C622 C 0.5620(7) 0.0621(8) 1.0529(8) 0.098(7) Uani 1 1 d . . . . .
H62D H 0.5780 0.0281 1.0443 0.147 Uiso 1 1 calc R . . . .
H62E H 0.5412 0.0563 1.0805 0.147 Uiso 1 1 calc R . . . .
H62F H 0.5414 0.0747 1.0269 0.147 Uiso 1 1 calc R . . . .
C623 C 0.5785(7) 0.1759(7) 1.0822(7) 0.092(7) Uani 1 1 d . . . . .
H62G H 0.6033 0.2035 1.0895 0.139 Uiso 1 1 calc R . . . .
H62H H 0.5580 0.1882 1.0561 0.139 Uiso 1 1 calc R . . . .
H62I H 0.5578 0.1698 1.1097 0.139 Uiso 1 1 calc R . . . .
C631 C 0.5869(7) -0.0147(7) 1.1744(7) 0.088(6) Uani 1 1 d . . . . .
H63A H 0.5650 -0.0099 1.1474 0.133 Uiso 1 1 calc R . . . .
H63B H 0.6121 -0.0416 1.1669 0.133 Uiso 1 1 calc R . . . .
H63C H 0.5676 -0.0271 1.2012 0.133 Uiso 1 1 calc R . . . .
C632 C 0.5690(6) 0.1011(7) 1.2060(6) 0.069(5) Uani 1 1 d . . . . .
H63D H 0.5470 0.1079 1.1795 0.104 Uiso 1 1 calc R . . . .
H63E H 0.5498 0.0870 1.2322 0.104 Uiso 1 1 calc R . . . .
H63F H 0.5850 0.1349 1.2153 0.104 Uiso 1 1 calc R . . . .
C633 C 0.6579(7) 0.0392(7) 1.2400(5) 0.075(5) Uani 1 1 d . . . . .
H63G H 0.6744 0.0730 1.2485 0.113 Uiso 1 1 calc R . . . .
H63H H 0.6382 0.0265 1.2664 0.113 Uiso 1 1 calc R . . . .
H63I H 0.6828 0.0120 1.2321 0.113 Uiso 1 1 calc R . . . .
O751 O 0.5016(8) 0.9797(7) 0.6649(8) 0.175(9) Uani 1 1 d . . . . .
C752 C 0.5386(10) 1.0109(11) 0.6450(10) 0.145(11) Uani 1 1 d D . . . .
H75C H 0.5358 1.0098 0.6105 0.174 Uiso 1 1 calc R . . . .
H75D H 0.5714 0.9964 0.6539 0.174 Uiso 1 1 calc R . . . .
C753 C 0.5335(11) 1.0673(9) 0.6617(14) 0.197(19) Uani 1 1 d D . . . .
H75E H 0.5611 1.0771 0.6828 0.237 Uiso 1 1 calc R . . . .
H75F H 0.5328 1.0929 0.6352 0.237 Uiso 1 1 calc R . . . .
C754 C 0.4859(8) 1.0676(8) 0.6871(10) 0.127(9) Uani 1 1 d D . . . .
H75G H 0.4622 1.0928 0.6723 0.152 Uiso 1 1 calc R . . . .
H75H H 0.4907 1.0782 0.7201 0.152 Uiso 1 1 calc R . . . .
C755 C 0.4678(10) 1.0105(8) 0.6836(14) 0.197(19) Uani 1 1 d D . . . .
H75I H 0.4596 0.9969 0.7151 0.237 Uiso 1 1 calc R . . . .
H75J H 0.4375 1.0093 0.6643 0.237 Uiso 1 1 calc R . . . .

loop_
_atom_site_aniso_label
_atom_site_aniso_U_11
_atom_site_aniso_U_22
_atom_site_aniso_U_33
_atom_site_aniso_U_23
_atom_site_aniso_U_13
_atom_site_aniso_U_12
Sm1A 0.0412(13) 0.0437(15) 0.0395(11) -0.0222(10) 0.0172(8) -0.0144(10)
Sm1B 0.042(3) 0.032(3) 0.053(2) -0.0165(17) -0.0062(19) 0.0109(16)
Sm1C 0.042(3) 0.032(3) 0.053(2) -0.0165(17) -0.0062(19) 0.0109(16)
I1 0.0696(13) 0.0418(9) 0.0556(11) -0.0118(8) 0.0008(11) -0.0052(10)
O726 0.111(10) 0.241(16) 0.102(9) 0.037(11) 0.003(9) 0.008(10)
C727 0.119(11) 0.245(17) 0.122(11) 0.043(11) -0.006(10) 0.010(11)
C728 0.132(12) 0.248(18) 0.128(11) 0.039(12) -0.006(10) 0.001(12)
C729 0.137(12) 0.253(17) 0.124(11) 0.037(12) -0.001(10) 0.000(12)
C730 0.144(12) 0.256(17) 0.121(11) 0.030(12) 0.002(10) 0.007(11)
O731 0.078(8) 0.075(8) 0.109(10) -0.006(7) -0.020(8) -0.035(7)
O736 0.239(14) 0.088(8) 0.098(8) -0.009(7) 0.027(10) 0.011(9)
C737 0.251(15) 0.100(9) 0.115(10) -0.003(9) 0.030(11) -0.001(11)
C738 0.247(15) 0.099(10) 0.114(10) -0.003(9) 0.030(11) -0.005(11)
C739 0.241(15) 0.096(10) 0.102(10) -0.001(9) 0.028(11) 0.000(11)
C740 0.238(15) 0.094(9) 0.098(10) -0.005(8) 0.027(11) 0.004(10)
O741 0.039(5) 0.042(5) 0.066(6) -0.014(4) -0.002(5) 0.007(4)
O746 0.146(11) 0.154(12) 0.156(12) -0.029(9) -0.038(9) 0.087(9)
C747 0.144(12) 0.159(13) 0.149(12) -0.044(10) -0.048(10) 0.079(10)
C748 0.145(12) 0.158(13) 0.147(13) -0.042(10) -0.053(10) 0.068(11)
C749 0.152(12) 0.161(13) 0.160(13) -0.036(10) -0.045(11) 0.069(11)
C750 0.162(12) 0.165(13) 0.177(13) -0.032(10) -0.042(11) 0.068(11)
C732 0.12(2) 0.16(2) 0.117(19) -0.071(18) 0.063(17) -0.062(19)
C733 0.086(17) 0.107(19) 0.22(3) -0.05(2) 0.021(19) -0.001(15)
C734 0.22(3) 0.13(2) 0.073(14) 0.002(14) 0.016(18) -0.10(2)
C735 0.097(17) 0.17(2) 0.14(2) -0.10(2) 0.046(15) -0.080(17)
C742 0.043(10) 0.112(17) 0.18(3) -0.058(17) -0.017(13) 0.010(11)
C743 0.13(2) 0.096(17) 0.104(17) -0.024(14) -0.021(15) -0.008(15)
C744 0.093(15) 0.063(11) 0.118(16) -0.054(11) -0.003(13) 0.001(10)
C745 0.056(10) 0.079(12) 0.066(11) -0.023(9) -0.001(8) -0.008(9)
Sm2A 0.0248(10) 0.0309(11) 0.0343(17) 0.0033(9) 0.0019(10) -0.0003(8)
Sm2B 0.071(3) 0.077(2) 0.058(3) 0.0084(16) -0.0049(19) -0.0206(17)
I2 0.1042(16) 0.0300(8) 0.0456(10) 0.0025(7) -0.0158(11) -0.0104(10)
I3A 0.176(3) 0.107(2) 0.0661(16) 0.0477(17) -0.003(2) -0.029(2)
I3B 0.1003(19) 0.0444(13) 0.0282(11) 0.0096(10) -0.0085(14) -0.0129(16)
I3C 0.1003(19) 0.0444(13) 0.0282(11) 0.0096(10) -0.0085(14) -0.0129(16)
O701 0.075(7) 0.138(10) 0.212(13) -0.100(10) -0.042(9) 0.039(8)
C702 0.078(8) 0.154(12) 0.223(14) -0.090(11) -0.026(10) 0.045(9)
C703 0.104(10) 0.177(13) 0.248(15) -0.088(12) -0.019(11) 0.043(10)
C704 0.110(10) 0.172(13) 0.251(15) -0.097(12) -0.022(11) 0.045(10)
C705 0.099(9) 0.158(12) 0.241(14) -0.097(11) -0.035(10) 0.039(9)
O706 0.143(9) 0.072(7) 0.090(8) -0.001(6) -0.012(7) -0.060(7)
C707 0.162(11) 0.109(9) 0.108(9) 0.011(8) -0.028(9) -0.064(9)
C708 0.163(11) 0.114(9) 0.119(10) 0.005(9) -0.033(9) -0.070(9)
C709 0.162(11) 0.113(9) 0.123(10) 0.004(9) -0.030(9) -0.065(9)
C710 0.154(11) 0.098(9) 0.125(9) 0.005(8) -0.026(9) -0.051(9)
O711 0.089(7) 0.152(9) 0.058(6) 0.011(6) -0.008(6) 0.040(7)
C712 0.101(9) 0.174(11) 0.065(7) 0.008(8) -0.005(7) 0.050(9)
C713 0.109(9) 0.202(11) 0.079(8) 0.005(9) -0.011(8) 0.046(10)
C714 0.113(9) 0.211(11) 0.087(8) 0.006(9) -0.011(8) 0.035(10)
C715 0.106(9) 0.196(11) 0.082(8) 0.015(9) -0.013(8) 0.034(9)
O716 0.168(12) 0.148(11) 0.140(10) -0.078(8) -0.097(9) 0.092(9)
C717 0.181(13) 0.152(11) 0.159(11) -0.081(10) -0.094(10) 0.089(11)
C718 0.189(13) 0.155(12) 0.157(12) -0.084(10) -0.083(11) 0.095(11)
C719 0.193(13) 0.163(12) 0.163(12) -0.075(10) -0.068(11) 0.095(11)
C720 0.187(13) 0.166(12) 0.160(12) -0.074(10) -0.079(11) 0.092(11)
O721 0.068(6) 0.102(7) 0.088(7) -0.013(6) -0.015(6) -0.031(6)
C722 0.090(8) 0.108(9) 0.114(9) -0.005(8) -0.016(8) -0.018(8)
C723 0.092(8) 0.100(9) 0.110(9) 0.009(8) -0.032(8) -0.009(8)
C724 0.090(8) 0.098(9) 0.098(9) 0.027(8) -0.022(8) -0.016(7)
C725 0.077(7) 0.101(8) 0.090(8) 0.018(7) -0.011(7) -0.028(7)
Ge1 0.0403(7) 0.0421(8) 0.0403(8) -0.0009(6) 0.0048(6) 0.0042(6)
Ge2 0.0552(9) 0.0382(7) 0.0285(6) -0.0046(6) 0.0014(6) 0.0035(6)
Ge3 0.0488(8) 0.0437(8) 0.0270(6) -0.0008(6) -0.0024(6) 0.0090(6)
Ge4 0.0520(8) 0.0363(7) 0.0307(7) 0.0044(5) -0.0030(6) 0.0009(6)
Ge5 0.0428(8) 0.0584(9) 0.0271(7) 0.0000(6) 0.0028(6) 0.0039(7)
Ge6 0.0471(8) 0.0403(7) 0.0376(7) -0.0096(6) -0.0076(6) 0.0083(6)
Ge7 0.0563(9) 0.0407(8) 0.0247(6) -0.0029(6) -0.0020(6) 0.0069(7)
Ge8 0.0415(7) 0.0490(8) 0.0330(7) 0.0024(6) 0.0000(6) 0.0107(6)
Ge9 0.0542(9) 0.0410(8) 0.0447(8) -0.0007(6) 0.0075(7) -0.0035(7)
Si1 0.086(3) 0.041(2) 0.0301(18) 0.0064(16) -0.011(2) -0.011(2)
Si2 0.054(2) 0.044(2) 0.0342(19) 0.0040(16) 0.0103(17) 0.0081(18)
Si3 0.045(2) 0.0351(19) 0.0363(19) -0.0059(15) -0.0004(16) 0.0009(16)
Si11 0.085(4) 0.122(5) 0.103(5) 0.059(4) -0.005(3) -0.031(4)
Si12 0.088(3) 0.046(2) 0.0257(18) 0.0045(16) -0.0093(19) -0.010(2)
Si13 0.076(17) 0.035(7) 0.059(11) -0.009(7) -0.014(11) 0.015(9)
Si14 0.066(7) 0.049(4) 0.033(4) -0.012(3) -0.018(4) 0.018(5)
Si21 0.085(3) 0.093(4) 0.031(2) -0.011(2) 0.006(2) 0.006(3)
Si22 0.063(3) 0.040(2) 0.098(4) 0.010(2) 0.041(3) 0.011(2)
Si23 0.070(3) 0.044(2) 0.056(2) 0.0139(19) 0.015(2) 0.005(2)
Si31 0.052(2) 0.041(2) 0.048(2) 0.0041(17) -0.0089(19) 0.0048(18)
Si32 0.065(3) 0.047(2) 0.058(3) -0.0140(19) -0.009(2) -0.006(2)
Si33 0.064(3) 0.056(2) 0.035(2) -0.0083(18) 0.0127(19) 0.007(2)
C111 0.140(17) 0.171(18) 0.169(18) 0.054(15) -0.010(15) -0.008(15)
C112 0.096(12) 0.106(13) 0.112(14) 0.029(11) -0.025(11) -0.033(11)
C113 0.110(14) 0.150(16) 0.123(15) -0.003(13) 0.035(12) 0.021(13)
C121 0.114(14) 0.055(9) 0.033(8) 0.004(7) -0.032(8) -0.016(9)
C122 0.141(19) 0.077(13) 0.064(11) -0.011(10) 0.006(12) -0.027(13)
C123 0.091(12) 0.067(10) 0.039(8) 0.006(7) -0.017(8) -0.012(9)
C131 0.07(2) 0.06(2) 0.08(2) -0.012(16) 0.002(17) -0.007(16)
C132 0.144(17) 0.053(9) 0.026(7) -0.019(7) -0.022(9) -0.001(10)
C133 0.11(3) 0.09(3) 0.09(3) 0.013(18) -0.017(18) 0.001(18)
C141 0.064(15) 0.087(16) 0.072(15) -0.031(13) -0.019(12) 0.018(12)
C142 0.102(17) 0.050(12) 0.064(13) 0.004(10) -0.031(12) 0.001(12)
C211 0.094(14) 0.16(2) 0.043(9) -0.028(11) -0.004(10) -0.036(14)
C212 0.124(16) 0.113(15) 0.025(7) -0.003(9) 0.022(9) 0.042(13)
C213 0.093(14) 0.107(15) 0.048(9) 0.002(9) -0.011(9) 0.033(12)
C221 0.070(11) 0.048(9) 0.110(14) -0.014(9) 0.043(10) -0.003(8)
C222 0.109(16) 0.041(10) 0.20(3) -0.014(13) 0.072(17) 0.001(10)
C223 0.063(10) 0.093(13) 0.080(12) 0.033(10) 0.020(9) 0.039(10)
C231 0.069(11) 0.065(11) 0.079(12) 0.017(9) -0.001(9) -0.011(9)
C232 0.103(14) 0.046(9) 0.092(13) 0.017(9) -0.014(11) -0.005(10)
C233 0.136(19) 0.079(13) 0.070(12) 0.024(10) 0.041(12) -0.017(12)
C311 0.104(14) 0.046(9) 0.059(10) 0.014(8) -0.016(9) -0.019(9)
C312 0.056(9) 0.070(11) 0.060(10) 0.014(8) -0.011(8) -0.017(8)
C313 0.076(12) 0.068(11) 0.092(13) 0.015(10) 0.000(10) 0.028(10)
C321 0.068(11) 0.063(10) 0.083(12) 0.016(9) -0.015(10) -0.025(8)
C322 0.084(12) 0.073(11) 0.068(11) -0.006(9) -0.023(10) -0.021(10)
C323 0.116(18) 0.061(12) 0.15(2) -0.045(13) -0.017(15) 0.001(12)
C331 0.054(10) 0.089(12) 0.059(10) -0.012(9) 0.020(8) -0.009(9)
C332 0.076(11) 0.080(12) 0.050(9) 0.013(8) 0.022(8) 0.003(9)
C333 0.077(12) 0.081(12) 0.051(9) -0.031(9) 0.008(8) 0.016(9)
Ge11 0.0590(9) 0.0350(7) 0.0438(8) 0.0034(6) -0.0040(7) -0.0026(7)
Ge12 0.0460(8) 0.0417(8) 0.0410(8) 0.0070(6) 0.0069(7) -0.0057(6)
Ge13 0.0621(9) 0.0406(8) 0.0287(7) -0.0002(6) 0.0089(6) -0.0042(7)
Ge14 0.0473(8) 0.0563(9) 0.0307(7) -0.0025(6) 0.0035(6) -0.0041(7)
Ge15 0.0578(9) 0.0376(8) 0.0378(7) 0.0075(6) 0.0112(7) 0.0049(7)
Ge16 0.0497(8) 0.0392(7) 0.0399(7) -0.0051(6) 0.0101(7) -0.0083(6)
Ge17 0.0496(8) 0.0437(8) 0.0481(8) -0.0008(7) 0.0008(7) 0.0002(7)
Ge18 0.0524(8) 0.0462(8) 0.0321(7) 0.0002(6) 0.0085(6) -0.0097(7)
Ge19 0.0666(10) 0.0373(8) 0.0368(7) -0.0036(6) 0.0074(7) -0.0066(7)
Si4 0.051(2) 0.044(2) 0.0362(19) 0.0043(16) 0.0053(17) -0.0087(18)
Si5 0.053(2) 0.0327(18) 0.0377(19) 0.0084(15) 0.0038(17) 0.0028(16)
Si6 0.045(2) 0.040(2) 0.0353(19) -0.0056(16) 0.0001(16) -0.0013(17)
Si41 0.046(2) 0.052(2) 0.046(2) 0.0055(18) -0.0023(18) -0.0079(19)
Si42 0.069(3) 0.053(2) 0.045(2) 0.0143(19) 0.004(2) -0.013(2)
Si43 0.072(3) 0.070(3) 0.035(2) -0.010(2) 0.0023(19) -0.001(2)
Si51 0.061(2) 0.0334(18) 0.043(2) 0.0043(16) 0.0042(19) 0.0017(17)
Si52 0.068(3) 0.040(2) 0.037(2) 0.0096(16) 0.0100(19) 0.0001(19)
Si53 0.055(2) 0.050(2) 0.060(3) 0.011(2) -0.008(2) 0.001(2)
Si61 0.052(2) 0.046(2) 0.048(2) -0.0137(18) 0.0068(19) -0.0003(18)
Si62 0.069(3) 0.072(3) 0.056(3) -0.002(2) -0.019(2) 0.005(2)
Si63 0.055(2) 0.040(2) 0.060(3) -0.0080(19) 0.018(2) -0.0037(18)
C411 0.044(9) 0.103(13) 0.052(9) -0.009(9) -0.003(7) 0.008(9)
C412 0.046(8) 0.060(10) 0.077(11) 0.005(8) 0.006(8) -0.003(7)
C413 0.055(10) 0.108(14) 0.060(10) 0.028(10) -0.011(8) -0.006(9)
C421 0.18(2) 0.119(18) 0.068(13) 0.055(13) -0.062(15) -0.062(17)
C422 0.112(15) 0.033(8) 0.109(15) 0.009(9) 0.019(12) 0.008(9)
C423 0.110(15) 0.070(12) 0.090(13) 0.020(10) 0.031(12) -0.023(11)
C431 0.093(13) 0.069(11) 0.095(14) -0.050(10) 0.011(11) 0.018(10)
C432 0.073(11) 0.100(13) 0.035(8) -0.003(8) 0.011(8) 0.010(10)
C433 0.106(15) 0.126(17) 0.051(10) -0.030(11) 0.007(10) 0.009(13)
C511 0.080(11) 0.027(7) 0.050(8) -0.008(6) 0.016(8) 0.004(7)
C512 0.086(12) 0.039(8) 0.050(9) 0.009(7) -0.002(8) 0.000(8)
C513 0.059(9) 0.052(8) 0.036(7) 0.015(6) -0.004(7) -0.014(7)
C521 0.150(18) 0.062(10) 0.032(8) -0.002(7) 0.046(10) 0.017(11)
C522 0.056(9) 0.061(9) 0.052(9) 0.006(7) 0.024(7) 0.009(7)
C523 0.111(14) 0.049(9) 0.051(9) 0.011(7) 0.004(9) 0.013(9)
C531 0.082(14) 0.17(2) 0.082(14) -0.038(14) -0.029(12) 0.019(15)
C532 0.065(11) 0.067(11) 0.099(14) -0.006(10) -0.013(10) 0.022(9)
C533 0.102(15) 0.058(11) 0.125(17) 0.025(11) -0.015(13) 0.030(11)
C611 0.073(10) 0.059(9) 0.038(8) -0.017(7) 0.007(7) 0.001(8)
C612 0.070(11) 0.053(9) 0.080(11) -0.023(8) 0.027(9) -0.008(8)
C613 0.066(10) 0.046(8) 0.060(9) -0.021(7) -0.003(8) 0.009(7)
C621 0.13(2) 0.25(3) 0.072(15) 0.065(19) -0.003(14) 0.01(2)
C622 0.086(14) 0.089(14) 0.118(17) -0.033(13) -0.049(13) 0.007(11)
C623 0.099(15) 0.080(13) 0.098(15) 0.019(11) -0.052(12) 0.006(11)
C631 0.094(14) 0.074(12) 0.098(14) -0.026(11) 0.055(12) -0.033(10)
C632 0.057(10) 0.065(11) 0.086(12) -0.007(9) 0.014(9) 0.011(8)
C633 0.096(13) 0.073(11) 0.057(10) 0.032(9) 0.034(9) 0.012(10)
O751 0.135(14) 0.110(12) 0.28(2) -0.091(15) 0.096(18) -0.034(12)
C752 0.12(2) 0.18(3) 0.14(2) 0.01(2) 0.031(18) -0.03(2)
C753 0.17(3) 0.054(14) 0.37(6) 0.01(2) 0.10(3) 0.002(16)
C754 0.099(18) 0.073(14) 0.21(3) -0.040(16) 0.008(18) 0.014(13)
C755 0.15(2) 0.075(16) 0.37(5) -0.02(2) 0.18(3) -0.003(16)

loop_
_atom_type_symbol
_atom_type_description
_atom_type_scat_dispersion_real
_atom_type_scat_dispersion_imag
_atom_type_scat_source
C C 0.0033 0.0016 'International Tables Vol C Tables 4.2.6.8 and 6.1.1.4'
H H 0.0000 0.0000 'International Tables Vol C Tables 4.2.6.8 and 6.1.1.4'
Ge Ge 0.1547 1.8001 'International Tables Vol C Tables 4.2.6.8 and 6.1.1.4'
I I -0.4742 1.8119 'International Tables Vol C Tables 4.2.6.8 and 6.1.1.4'
O O 0.0106 0.0060 'International Tables Vol C Tables 4.2.6.8 and 6.1.1.4'
Si Si 0.0817 0.0704 'International Tables Vol C Tables 4.2.6.8 and 6.1.1.4'
Sm Sm -0.1638 3.4418 'International Tables Vol C Tables 4.2.6.8 and 6.1.1.4'

loop_
_geom_angle_atom_site_label_1
_geom_angle_atom_site_label_2
_geom_angle_atom_site_label_3
_geom_angle
_geom_angle_site_symmetry_1
_geom_angle_site_symmetry_3
_geom_angle_publ_flag
I1 Sm1A I1 31.56(7) . 3_757 ?
I1 Sm1A I2 51.25(6) 3_757 3_757 ?
I1 Sm1A I2 82.53(7) . 3_757 ?
I1 Sm1A I3A 138.85(12) . 3_757 ?
O726 Sm1A I1 94.5(4) . 3_757 ?
O726 Sm1A I1 72.2(4) . . ?
O726 Sm1A O731 68.4(5) . . ?
O726 Sm1A O741 77.1(5) . . ?
O726 Sm1A I2 133.0(4) . 3_757 ?
O726 Sm1A I3A 137.5(4) . 3_757 ?
O731 Sm1A I1 84.9(3) . 3_757 ?
O731 Sm1A I1 97.0(3) . . ?
O731 Sm1A I2 76.5(3) . 3_757 ?
O731 Sm1A I3A 77.8(3) . 3_757 ?
O736 Sm1A I1 96.9(3) . 3_757 ?
O736 Sm1A I1 70.9(3) . . ?
O736 Sm1A O726 78.1(5) . . ?
O736 Sm1A O731 146.4(5) . . ?
O736 Sm1A O741 80.9(4) . . ?
O736 Sm1A O746 65.5(6) . . ?
O736 Sm1A I2 129.9(4) . 3_757 ?
O736 Sm1A I3A 132.0(4) . 3_757 ?
O741 Sm1A I1 171.6(2) . 3_757 ?
O741 Sm1A I1 141.7(2) . . ?
O741 Sm1A O731 92.4(3) . . ?
O741 Sm1A I2 135.7(2) . 3_757 ?
O741 Sm1A I3A 79.4(2) . 3_757 ?
O746 Sm1A I1 84.5(4) . 3_757 ?
O746 Sm1A I1 89.8(4) . . ?
O746 Sm1A O726 143.1(6) . . ?
O746 Sm1A O731 147.5(5) . . ?
O746 Sm1A O741 101.8(4) . . ?
O746 Sm1A I2 72.9(4) . 3_757 ?
O746 Sm1A I3A 76.3(4) . 3_757 ?
I3A Sm1A I1 107.68(11) 3_757 3_757 ?
I3A Sm1A I2 56.43(9) 3_757 3_757 ?
I1 Sm1B I1 29.56(8) . 3_757 ?
I1 Sm1B I3B 157.0(2) . 3_757 ?
I1 Sm1B I3C 148.3(2) . 3_757 ?
I1 Sm1B I3C 125.3(2) 3_757 3_757 ?
O726 Sm1B I1 89.9(4) . 3_757 ?
O726 Sm1B I1 65.6(4) . . ?
O726 Sm1B O746 120.6(6) . . ?
O726 Sm1B I2 137.9(4) . 3_757 ?
O726 Sm1B I3A 155.0(5) . 3_757 ?
O726 Sm1B I3B 133.2(5) . 3_757 ?
O726 Sm1B I3C 144.7(5) . 3_757 ?
O731 Sm1B I1 90.0(3) . 3_757 ?
O731 Sm1B I1 99.0(4) . . ?
O731 Sm1B O726 74.8(5) . . ?
O731 Sm1B O741 105.7(5) . . ?
O731 Sm1B O746 159.1(5) . . ?
O731 Sm1B I2 87.3(4) . 3_757 ?
O731 Sm1B I3A 93.8(4) . 3_757 ?
O731 Sm1B I3B 78.0(4) . 3_757 ?
O731 Sm1B I3C 99.4(4) . 3_757 ?
O741 Sm1B I1 154.7(4) . 3_757 ?
O741 Sm1B I1 126.1(3) . . ?
O741 Sm1B O726 75.8(5) . . ?
O741 Sm1B O746 92.6(4) . . ?
O741 Sm1B I2 146.3(3) . 3_757 ?
O741 Sm1B I3A 86.3(3) . 3_757 ?
O741 Sm1B I3B 76.0(3) . 3_757 ?
O741 Sm1B I3C 72.4(3) . 3_757 ?
O746 Sm1B I1 76.7(4) . 3_757 ?
O746 Sm1B I1 77.4(4) . . ?
O746 Sm1B I2 71.8(4) . 3_757 ?
O746 Sm1B I3A 76.9(4) . 3_757 ?
O746 Sm1B I3B 97.1(4) . 3_757 ?
O746 Sm1B I3C 76.1(4) . 3_757 ?
I2 Sm1B I1 80.52(15) 3_757 . ?
I2 Sm1B I1 51.73(10) 3_757 3_757 ?
I2 Sm1B I3B 76.61(16) 3_757 3_757 ?
I2 Sm1B I3C 74.86(17) 3_757 3_757 ?
I3A Sm1B I1 112.7(2) 3_757 3_757 ?
I3A Sm1B I1 139.1(2) 3_757 . ?
I3A Sm1B I2 61.43(15) 3_757 3_757 ?
I3A Sm1B I3B 22.29(11) 3_757 3_757 ?
I3A Sm1B I3C 14.10(11) 3_757 3_757 ?
I3B Sm1B I1 127.6(2) 3_757 3_757 ?
I3B Sm1B I3C 21.56(13) 3_757 3_757 ?
O726 Sm1C O736 68.8(5) . . ?
O726 Sm1C I2 123.0(4) . 3_757 ?
O726 Sm1C I3A 153.8(7) . 3_757 ?
O726 Sm1C I3B 132.2(6) . 3_757 ?
O726 Sm1C I3C 150.8(6) . 3_757 ?
O731 Sm1C O726 67.6(5) . . ?
O731 Sm1C O736 133.7(6) . . ?
O731 Sm1C O746 146.2(6) . . ?
O731 Sm1C I2 77.3(4) . 3_757 ?
O731 Sm1C I3A 89.3(5) . 3_757 ?
O731 Sm1C I3B 75.8(5) . 3_757 ?
O731 Sm1C I3C 97.8(5) . 3_757 ?
O736 Sm1C I2 115.7(5) . 3_757 ?
O736 Sm1C I3B 149.2(4) . 3_757 ?
O736 Sm1C I3C 128.2(5) . 3_757 ?
O741 Sm1C O726 79.3(6) . . ?
O741 Sm1C O731 106.1(6) . . ?
O741 Sm1C O736 80.0(5) . . ?
O741 Sm1C O746 107.2(5) . . ?
O741 Sm1C I2 155.5(5) . 3_757 ?
O741 Sm1C I3A 96.4(4) . 3_757 ?
O741 Sm1C I3B 82.6(4) . 3_757 ?
O741 Sm1C I3C 81.0(4) . 3_757 ?
O746 Sm1C O726 123.8(7) . . ?
O746 Sm1C O736 58.4(6) . . ?
O746 Sm1C I2 70.3(4) . 3_757 ?
O746 Sm1C I3A 82.2(5) . 3_757 ?
O746 Sm1C I3B 103.8(5) . 3_757 ?
O746 Sm1C I3C 82.6(5) . 3_757 ?
I3A Sm1C O736 136.4(6) 3_757 . ?
I3A Sm1C I2 59.1(2) 3_757 3_757 ?
I3A Sm1C I3B 22.94(15) 3_757 3_757 ?
I3A Sm1C I3C 16.08(13) 3_757 3_757 ?
I3B Sm1C I2 74.7(3) 3_757 3_757 ?
I3C Sm1C I2 74.5(3) 3_757 3_757 ?
I3C Sm1C I3B 22.64(16) 3_757 3_757 ?
Sm1A I1 Sm1A 148.44(7) . 3_757 ?
Sm1A I1 Sm1B 154.83(16) . 3_757 ?
Sm1A I1 Sm1B 9.91(11) 3_757 3_757 ?
Sm1A I1 Sm1B 8.74(10) . . ?
Sm1A I1 Sm1B 142.44(14) 3_757 . ?
Sm1B I1 Sm1B 150.44(8) . 3_757 ?
Sm1A O726 Sm1B 12.94(16) . . ?
Sm1A O726 Sm1C 12.1(3) . . ?
Sm1B O726 Sm1C 9.3(2) . . ?
C727 O726 Sm1A 123.9(10) . . ?
C727 O726 Sm1B 116.5(10) . . ?
C727 O726 Sm1C 125.6(9) . . ?
C730 O726 Sm1A 120.8(9) . . ?
C730 O726 Sm1B 131.7(9) . . ?
C730 O726 Sm1C 123.4(9) . . ?
C730 O726 C727 110.0 . . ?
O726 C727 C728 106.3 . . ?
C727 C728 C729 101.7 . . ?
C730 C729 C728 101.7 . . ?
O726 C730 C729 106.4 . . ?
Sm1B O731 Sm1A 7.2(2) . . ?
Sm1B O731 Sm1C 7.1(4) . . ?
Sm1C O731 Sm1A 12.5(3) . . ?
C732 O731 Sm1A 126.7(11) . . ?
C732 O731 Sm1B 127.1(12) . . ?
C732 O731 Sm1C 133.0(12) . . ?
C735 O731 Sm1A 127.9(13) . . ?
C735 O731 Sm1B 125.2(13) . . ?
C735 O731 Sm1C 118.2(13) . . ?
C735 O731 C732 104.4(15) . . ?
Sm1A O736 Sm1C 10.11(16) . . ?
C737 O736 Sm1A 111.1(8) . . ?
C737 O736 Sm1C 120.8(7) . . ?
C737 O736 C740 110.0 . . ?
C740 O736 Sm1A 135.1(8) . . ?
C740 O736 Sm1C 127.1(8) . . ?
O736 C737 C738 106.3 . . ?
C737 C738 C739 101.8 . . ?
C740 C739 C738 101.8 . . ?
O736 C740 C739 106.3 . . ?
Sm1B O741 Sm1A 13.03(16) . . ?
Sm1C O741 Sm1A 11.1(4) . . ?
Sm1C O741 Sm1B 6.7(4) . . ?
C742 O741 Sm1A 127.7(9) . . ?
C742 O741 Sm1B 116.5(10) . . ?
C742 O741 Sm1C 122.2(11) . . ?
C742 O741 C745 106.0(10) . . ?
C745 O741 Sm1A 123.3(7) . . ?
C745 O741 Sm1B 129.9(7) . . ?
C745 O741 Sm1C 123.3(8) . . ?
Sm1A O746 Sm1B 9.62(19) . . ?
Sm1A O746 Sm1C 12.6(2) . . ?
Sm1C O746 Sm1B 8.4(2) . . ?
C747 O746 Sm1A 121.8(9) . . ?
C747 O746 Sm1B 118.0(9) . . ?
C747 O746 Sm1C 110.5(9) . . ?
C747 O746 C750 110.2 . . ?
C750 O746 Sm1A 124.9(9) . . ?
C750 O746 Sm1B 124.1(9) . . ?
C750 O746 Sm1C 132.4(9) . . ?
O746 C747 C748 106.3 . . ?
C747 C748 C749 101.8 . . ?
C750 C749 C748 101.7 . . ?
O746 C750 C749 106.2 . . ?
C733 C732 O731 102(2) . . ?
C732 C733 C734 105(2) . . ?
C733 C734 C735 96.9(19) . . ?
O731 C735 C734 108.4(17) . . ?
O741 C742 C743 115.0(15) . . ?
C742 C743 C744 102.0(16) . . ?
C743 C744 C745 107.7(14) . . ?
O741 C745 C744 104.3(11) . . ?
I3A Sm2A I3B 22.98(10) . . ?
I3A Sm2A I3C 15.30(11) . . ?
I3B Sm2A I3C 22.26(14) . . ?
O701 Sm2A I3A 114.9(4) . . ?
O701 Sm2A I3B 107.2(4) . . ?
O701 Sm2A I3C 126.8(4) . . ?
O701 Sm2A O711 76.0(5) . . ?
O706 Sm2A I3A 94.0(3) . . ?
O706 Sm2A I3B 71.1(3) . . ?
O706 Sm2A I3C 87.1(3) . . ?
O706 Sm2A O701 79.3(5) . . ?
O706 Sm2A O711 80.0(4) . . ?
O706 Sm2A O716 81.1(5) . . ?
O706 Sm2A O721 153.1(5) . . ?
O711 Sm2A I3A 166.5(3) . . ?
O711 Sm2A I3B 149.5(3) . . ?
O711 Sm2A I3C 151.2(3) . . ?
O716 Sm2A I3A 85.8(4) . . ?
O716 Sm2A I3B 84.5(3) . . ?
O716 Sm2A I3C 71.2(4) . . ?
O716 Sm2A O701 152.3(6) . . ?
O716 Sm2A O711 81.4(5) . . ?
O716 Sm2A O721 88.7(5) . . ?
O721 Sm2A I3A 110.2(4) . . ?
O721 Sm2A I3B 132.9(4) . . ?
O721 Sm2A I3C 113.2(4) . . ?
O721 Sm2A O701 100.1(4) . . ?
O721 Sm2A O711 73.8(4) . . ?
I2 Sm2B I3B 72.58(14) . . ?
O701 Sm2B I2 73.7(5) . . ?
O701 Sm2B I3B 103.5(4) . . ?
O701 Sm2B O706 83.3(5) . . ?
O701 Sm2B O716 161.5(7) . . ?
O701 Sm2B O721 105.6(5) . . ?
O706 Sm2B I2 126.4(4) . . ?
O706 Sm2B I3B 66.8(3) . . ?
O706 Sm2B O716 80.6(5) . . ?
O706 Sm2B O721 162.8(5) . . ?
O711 Sm2B I2 136.1(4) . . ?
O711 Sm2B I3B 150.8(4) . . ?
O711 Sm2B O701 84.6(5) . . ?
O711 Sm2B O706 86.8(5) . . ?
O711 Sm2B O716 85.6(5) . . ?
O711 Sm2B O721 79.6(5) . . ?
O716 Sm2B I2 123.6(5) . . ?
O716 Sm2B I3B 78.3(3) . . ?
O721 Sm2B I2 70.7(4) . . ?
O721 Sm2B I3B 123.4(4) . . ?
O721 Sm2B O716 87.8(5) . . ?
Sm1A I2 Sm1C 9.7(2) 3_757 3_757 ?
Sm1B I2 Sm1A 9.51(13) 3_757 3_757 ?
Sm1B I2 Sm1C 6.57(19) 3_757 3_757 ?
Sm1B I2 Sm2B 107.77(18) 3_757 . ?
Sm2B I2 Sm1A 114.35(13) . 3_757 ?
Sm2B I2 Sm1C 104.7(2) . 3_757 ?
Sm2A I3A Sm1A 130.23(17) . 3_757 ?
Sm1B I3B Sm2B 103.03(17) 3_757 . ?
Sm2A I3B Sm1B 101.47(16) . 3_757 ?
Sm2A I3B Sm2B 2.7(2) . . ?
Sm1C I3C Sm2A 104.6(3) 3_757 . ?
Sm2B O701 Sm2A 6.0(3) . . ?
C702 O701 Sm2A 124.2(7) . . ?
C702 O701 Sm2B 124.8(7) . . ?
C705 O701 Sm2A 125.4(7) . . ?
C705 O701 Sm2B 123.9(7) . . ?
C705 O701 C702 110.2 . . ?
O701 C702 C703 106.2 . . ?
C702 C703 C704 101.9 . . ?
C705 C704 C703 101.7 . . ?
O701 C705 C704 106.3 . . ?
Sm2B O706 Sm2A 6.9(3) . . ?
C707 O706 Sm2A 121.4(7) . . ?
C707 O706 Sm2B 117.8(7) . . ?
C710 O706 Sm2A 124.0(7) . . ?
C710 O706 Sm2B 129.6(7) . . ?
C710 O706 C707 110.1 . . ?
O706 C707 C708 106.3 . . ?
C707 C708 C709 101.7 . . ?
C710 C709 C708 101.7 . . ?
O706 C710 C709 106.3 . . ?
Sm2B O711 Sm2A 2.5(2) . . ?
C712 O711 Sm2A 125.6(6) . . ?
C712 O711 Sm2B 127.8(7) . . ?
C712 O711 C715 110.1 . . ?
C715 O711 Sm2A 121.8(6) . . ?
C715 O711 Sm2B 119.3(7) . . ?
O711 C712 C713 106.3 . . ?
C712 C713 C714 101.8 . . ?
C715 C714 C713 101.8 . . ?
O711 C715 C714 106.2 . . ?
Sm2A O716 Sm2B 6.6(3) . . ?
C717 O716 Sm2A 125.9(9) . . ?
C717 O716 Sm2B 125.7(8) . . ?
C717 O716 C720 110.0 . . ?
C720 O716 Sm2A 117.7(7) . . ?
C720 O716 Sm2B 120.9(7) . . ?
O716 C717 C718 106.3 . . ?
C717 C718 C719 101.8 . . ?
C720 C719 C718 101.8 . . ?
O716 C720 C719 106.2 . . ?
Sm2B O721 Sm2A 6.9(3) . . ?
C722 O721 Sm2A 125.2(12) . . ?
C722 O721 Sm2B 120.4(12) . . ?
C722 O721 C725 107.8(14) . . ?
C725 O721 Sm2A 126.7(11) . . ?
C725 O721 Sm2B 131.7(12) . . ?
O721 C722 C723 107.9(18) . . ?
C724 C723 C722 98.8(17) . . ?
C723 C724 C725 102.7(18) . . ?
O721 C725 C724 107.0(18) . . ?
Ge3 Ge1 Ge2 60.32(5) . . ?
Ge4 Ge1 Ge2 58.05(5) . . ?
Ge4 Ge1 Ge3 102.13(6) . . ?
Ge4 Ge1 Ge6 91.88(6) . . ?
Ge6 Ge1 Ge2 100.10(6) . . ?
Ge6 Ge1 Ge3 58.07(5) . . ?
Ge1 Ge2 Ge3 59.67(5) . . ?
Ge4 Ge2 Ge1 58.30(5) . . ?
Ge4 Ge2 Ge3 101.83(6) . . ?
Ge4 Ge2 Ge5 91.72(6) . . ?
Ge5 Ge2 Ge1 99.44(6) . . ?
Ge5 Ge2 Ge3 57.80(5) . . ?
Ge1 Ge3 Ge2 60.02(5) . . ?
Ge5 Ge3 Ge1 99.98(6) . . ?
Ge5 Ge3 Ge2 58.20(5) . . ?
Ge5 Ge3 Ge6 88.80(6) . . ?
Ge6 Ge3 Ge1 58.49(5) . . ?
Ge6 Ge3 Ge2 100.18(6) . . ?
Ge2 Ge4 Ge1 63.65(5) . . ?
Ge2 Ge4 Ge7 116.62(7) . . ?
Ge7 Ge4 Ge1 83.51(6) . . ?
Ge8 Ge4 Ge1 116.48(7) . . ?
Ge8 Ge4 Ge2 83.76(6) . . ?
Ge8 Ge4 Ge7 63.86(6) . . ?
Si1 Ge4 Ge1 122.01(13) . . ?
Si1 Ge4 Ge2 121.67(11) . . ?
Si1 Ge4 Ge7 121.71(11) . . ?
Si1 Ge4 Ge8 121.51(13) . . ?
Ge2 Ge5 Ge8 83.20(6) . . ?
Ge2 Ge5 Ge9 118.13(7) . . ?
Ge3 Ge5 Ge2 64.00(6) . . ?
Ge3 Ge5 Ge8 118.50(7) . . ?
Ge3 Ge5 Ge9 87.56(6) . . ?
Ge9 Ge5 Ge8 63.22(6) . . ?
Si2 Ge5 Ge2 117.19(12) . . ?
Si2 Ge5 Ge3 122.84(11) . . ?
Si2 Ge5 Ge8 118.24(11) . . ?
Si2 Ge5 Ge9 124.28(12) . . ?
Ge1 Ge6 Ge7 83.22(6) . . ?
Ge3 Ge6 Ge1 63.43(5) . . ?
Ge3 Ge6 Ge7 118.24(7) . . ?
Ge9 Ge6 Ge1 117.90(7) . . ?
Ge9 Ge6 Ge3 87.76(6) . . ?
Ge9 Ge6 Ge7 63.08(6) . . ?
Si3 Ge6 Ge1 116.28(11) . . ?
Si3 Ge6 Ge3 123.50(10) . . ?
Si3 Ge6 Ge7 117.61(10) . . ?
Si3 Ge6 Ge9 125.30(11) . . ?
Ge4 Ge7 Ge6 91.74(6) . . ?
Ge4 Ge7 Ge8 57.95(5) . . ?
Ge4 Ge7 Ge9 101.83(6) . . ?
Ge6 Ge7 Ge8 99.87(6) . . ?
Ge6 Ge7 Ge9 58.06(6) . . ?
Ge9 Ge7 Ge8 60.05(5) . . ?
Ge4 Ge8 Ge5 91.41(6) . . ?
Ge4 Ge8 Ge7 58.19(5) . . ?
Ge4 Ge8 Ge9 101.63(6) . . ?
Ge5 Ge8 Ge7 99.48(6) . . ?
Ge5 Ge8 Ge9 58.16(5) . . ?
Ge9 Ge8 Ge7 59.54(5) . . ?
Ge5 Ge9 Ge7 100.44(7) . . ?
Ge5 Ge9 Ge8 58.62(5) . . ?
Ge6 Ge9 Ge5 88.51(6) . . ?
Ge6 Ge9 Ge7 58.86(6) . . ?
Ge6 Ge9 Ge8 100.69(7) . . ?
Ge7 Ge9 Ge8 60.41(5) . . ?
Ge4 Si1 Si11 104.3(2) . . ?
Ge4 Si1 Si12 106.80(18) . . ?
Ge4 Si1 Si13 100.6(6) . . ?
Si11 Si1 Si13 125.8(7) . . ?
Si12 Si1 Si11 111.0(3) . . ?
Si12 Si1 Si13 106.5(5) . . ?
Si14 Si1 Ge4 112.6(4) . . ?
Si14 Si1 Si11 110.3(5) . . ?
Si14 Si1 Si12 111.6(3) . . ?
Si21 Si2 Ge5 108.1(2) . . ?
Si22 Si2 Ge5 105.72(18) . . ?
Si22 Si2 Si21 111.7(2) . . ?
Si23 Si2 Ge5 105.65(18) . . ?
Si23 Si2 Si21 109.4(2) . . ?
Si23 Si2 Si22 115.7(2) . . ?
Si31 Si3 Ge6 106.46(17) . . ?
Si32 Si3 Ge6 106.65(19) . . ?
Si32 Si3 Si31 111.9(2) . . ?
Si33 Si3 Ge6 108.25(18) . . ?
Si33 Si3 Si31 111.8(2) . . ?
Si33 Si3 Si32 111.4(2) . . ?
C111 Si11 Si1 110.3(10) . . ?
C111 Si11 C113 106.1(13) . . ?
C112 Si11 Si1 107.7(8) . . ?
C112 Si11 C111 109.5(12) . . ?
C112 Si11 C113 109.7(12) . . ?
C113 Si11 Si1 113.6(9) . . ?
C121 Si12 Si1 110.4(5) . . ?
C122 Si12 Si1 110.0(7) . . ?
C122 Si12 C121 107.8(8) . . ?
C123 Si12 Si1 111.9(5) . . ?
C123 Si12 C121 108.3(8) . . ?
C123 Si12 C122 108.4(8) . . ?
C131 Si13 Si1 113.4(17) . . ?
C131 Si13 C132 112(2) . . ?
C131 Si13 C133 117(3) . . ?
C132 Si13 Si1 99.2(13) . . ?
C133 Si13 Si1 109(2) . . ?
C133 Si13 C132 104(2) . . ?
C132 Si14 Si1 115.6(7) . . ?
C132 Si14 C141 103.0(12) . . ?
C141 Si14 Si1 108.0(9) . . ?
C142 Si14 Si1 111.7(10) . . ?
C142 Si14 C132 108.3(10) . . ?
C142 Si14 C141 109.9(14) . . ?
C211 Si21 Si2 111.8(6) . . ?
C211 Si21 C213 109.2(10) . . ?
C212 Si21 Si2 111.6(7) . . ?
C212 Si21 C211 106.2(9) . . ?
C212 Si21 C213 109.5(8) . . ?
C213 Si21 Si2 108.5(6) . . ?
C221 Si22 Si2 112.9(6) . . ?
C221 Si22 C222 108.7(9) . . ?
C221 Si22 C223 108.7(8) . . ?
C222 Si22 Si2 109.8(7) . . ?
C222 Si22 C223 105.6(11) . . ?
C223 Si22 Si2 110.8(6) . . ?
C231 Si23 Si2 110.5(5) . . ?
C231 Si23 C233 108.3(9) . . ?
C232 Si23 Si2 111.6(6) . . ?
C232 Si23 C231 108.2(8) . . ?
C232 Si23 C233 108.8(9) . . ?
C233 Si23 Si2 109.3(6) . . ?
C311 Si31 Si3 111.0(6) . . ?
C311 Si31 C312 106.1(7) . . ?
C311 Si31 C313 107.8(8) . . ?
C312 Si31 Si3 110.3(5) . . ?
C312 Si31 C313 110.5(8) . . ?
C313 Si31 Si3 111.0(6) . . ?
C321 Si32 Si3 111.1(5) . . ?
C321 Si32 C322 107.5(8) . . ?
C321 Si32 C323 106.6(10) . . ?
C322 Si32 Si3 109.7(6) . . ?
C323 Si32 Si3 111.4(7) . . ?
C323 Si32 C322 110.4(9) . . ?
C331 Si33 Si3 109.8(5) . . ?
C331 Si33 C332 107.3(8) . . ?
C332 Si33 Si3 111.4(5) . . ?
C333 Si33 Si3 110.0(6) . . ?
C333 Si33 C331 110.5(8) . . ?
C333 Si33 C332 107.9(8) . . ?
Ge12 Ge11 Ge13 60.19(5) . . ?
Ge14 Ge11 Ge12 58.11(5) . . ?
Ge14 Ge11 Ge13 101.56(6) . . ?
Ge14 Ge11 Ge16 91.35(7) . . ?
Ge16 Ge11 Ge12 99.80(6) . . ?
Ge16 Ge11 Ge13 57.61(5) . . ?
Ge11 Ge12 Ge13 59.96(5) . . ?
Ge14 Ge12 Ge11 57.82(5) . . ?
Ge14 Ge12 Ge13 101.18(6) . . ?
Ge14 Ge12 Ge15 92.49(6) . . ?
Ge15 Ge12 Ge11 100.38(7) . . ?
Ge15 Ge12 Ge13 57.52(6) . . ?
Ge11 Ge13 Ge12 59.85(5) . . ?
Ge15 Ge13 Ge11 100.76(6) . . ?
Ge15 Ge13 Ge12 58.17(6) . . ?
Ge15 Ge13 Ge16 90.26(6) . . ?
Ge16 Ge13 Ge11 58.30(6) . . ?
Ge16 Ge13 Ge12 100.04(6) . . ?
Ge11 Ge14 Ge12 64.07(6) . . ?
Ge11 Ge14 Ge18 84.39(6) . . ?
Ge11 Ge14 Ge19 116.49(7) . . ?
Ge12 Ge14 Ge19 82.83(6) . . ?
Ge18 Ge14 Ge12 116.65(7) . . ?
Ge18 Ge14 Ge19 63.56(6) . . ?
Si4 Ge14 Ge11 123.47(12) . . ?
Si4 Ge14 Ge12 120.89(11) . . ?
Si4 Ge14 Ge18 122.35(11) . . ?
Si4 Ge14 Ge19 120.01(12) . . ?
Ge12 Ge15 Ge19 82.72(7) . . ?
Ge13 Ge15 Ge12 64.31(6) . . ?
Ge13 Ge15 Ge17 86.12(7) . . ?
Ge13 Ge15 Ge19 117.33(7) . . ?
Ge17 Ge15 Ge12 117.62(7) . . ?
Ge17 Ge15 Ge19 63.37(6) . . ?
Si5 Ge15 Ge12 114.05(12) . . ?
Si5 Ge15 Ge13 126.98(11) . . ?
Si5 Ge15 Ge17 127.16(12) . . ?
Si5 Ge15 Ge19 114.67(11) . . ?
Ge11 Ge16 Ge17 118.01(7) . . ?
Ge13 Ge16 Ge11 64.09(6) . . ?
Ge13 Ge16 Ge17 85.82(6) . . ?
Ge13 Ge16 Ge18 118.08(7) . . ?
Ge18 Ge16 Ge11 83.85(6) . . ?
Ge18 Ge16 Ge17 63.74(6) . . ?
Si6 Ge16 Ge11 120.82(11) . . ?
Si6 Ge16 Ge13 117.56(11) . . ?
Si6 Ge16 Ge17 121.12(11) . . ?
Si6 Ge16 Ge18 124.36(11) . . ?
Ge15 Ge17 Ge16 89.58(6) . . ?
Ge15 Ge17 Ge18 100.63(7) . . ?
Ge15 Ge17 Ge19 58.55(5) . . ?
Ge16 Ge17 Ge18 58.07(5) . . ?
Ge16 Ge17 Ge19 99.90(7) . . ?
Ge19 Ge17 Ge18 59.91(5) . . ?
Ge14 Ge18 Ge16 91.33(6) . . ?
Ge14 Ge18 Ge17 101.70(6) . . ?
Ge14 Ge18 Ge19 58.48(6) . . ?
Ge16 Ge18 Ge17 58.19(5) . . ?
Ge16 Ge18 Ge19 99.83(6) . . ?
Ge19 Ge18 Ge17 59.69(5) . . ?
Ge14 Ge19 Ge15 92.18(6) . . ?
Ge14 Ge19 Ge17 101.85(7) . . ?
Ge14 Ge19 Ge18 57.96(6) . . ?
Ge15 Ge19 Ge17 58.08(6) . . ?
Ge15 Ge19 Ge18 100.65(6) . . ?
Ge17 Ge19 Ge18 60.39(5) . . ?
Si41 Si4 Ge14 107.30(17) . . ?
Si41 Si4 Si42 111.1(2) . . ?
Si41 Si4 Si43 111.0(2) . . ?
Si42 Si4 Ge14 107.42(19) . . ?
Si43 Si4 Ge14 107.3(2) . . ?
Si43 Si4 Si42 112.4(2) . . ?
Si51 Si5 Ge15 107.58(17) . . ?
Si52 Si5 Ge15 108.43(17) . . ?
Si52 Si5 Si51 108.7(2) . . ?
Si52 Si5 Si53 112.1(2) . . ?
Si53 Si5 Ge15 108.24(19) . . ?
Si53 Si5 Si51 111.6(2) . . ?
Si61 Si6 Ge16 107.38(18) . . ?
Si61 Si6 Si62 112.4(2) . . ?
Si62 Si6 Ge16 109.10(19) . . ?
Si63 Si6 Ge16 107.24(17) . . ?
Si63 Si6 Si61 109.8(2) . . ?
Si63 Si6 Si62 110.7(2) . . ?
C411 Si41 Si4 108.5(5) . . ?
C411 Si41 C412 109.4(8) . . ?
C411 Si41 C413 107.5(8) . . ?
C412 Si41 Si4 110.3(5) . . ?
C412 Si41 C413 109.9(8) . . ?
C413 Si41 Si4 111.0(5) . . ?
C421 Si42 Si4 112.0(6) . . ?
C422 Si42 Si4 110.4(6) . . ?
C422 Si42 C421 106.1(11) . . ?
C422 Si42 C423 109.4(9) . . ?
C423 Si42 Si4 108.7(6) . . ?
C423 Si42 C421 110.1(10) . . ?
C431 Si43 Si4 110.9(5) . . ?
C432 Si43 Si4 108.6(6) . . ?
C432 Si43 C431 108.8(8) . . ?
C433 Si43 Si4 109.7(7) . . ?
C433 Si43 C431 108.3(9) . . ?
C433 Si43 C432 110.6(8) . . ?
C511 Si51 Si5 109.4(5) . . ?
C511 Si51 C512 110.3(7) . . ?
C511 Si51 C513 108.9(7) . . ?
C512 Si51 Si5 108.7(5) . . ?
C513 Si51 Si5 110.5(5) . . ?
C513 Si51 C512 109.1(7) . . ?
C521 Si52 Si5 111.4(6) . . ?
C522 Si52 Si5 110.2(5) . . ?
C522 Si52 C521 107.9(8) . . ?
C522 Si52 C523 108.8(8) . . ?
C523 Si52 Si5 109.8(6) . . ?
C523 Si52 C521 108.7(7) . . ?
C531 Si53 Si5 111.4(7) . . ?
C532 Si53 Si5 110.8(6) . . ?
C532 Si53 C531 109.6(10) . . ?
C532 Si53 C533 104.5(9) . . ?
C533 Si53 Si5 110.7(7) . . ?
C533 Si53 C531 109.6(11) . . ?
C611 Si61 Si6 109.6(5) . . ?
C612 Si61 Si6 111.6(5) . . ?
C612 Si61 C611 108.1(7) . . ?
C612 Si61 C613 107.6(8) . . ?
C613 Si61 Si6 110.4(5) . . ?
C613 Si61 C611 109.4(7) . . ?
C621 Si62 Si6 108.1(8) . . ?
C622 Si62 Si6 111.1(7) . . ?
C622 Si62 C621 109.4(12) . . ?
C623 Si62 Si6 111.4(6) . . ?
C623 Si62 C621 108.4(12) . . ?
C623 Si62 C622 108.6(9) . . ?
C631 Si63 Si6 111.1(6) . . ?
C631 Si63 C632 109.4(8) . . ?
C632 Si63 Si6 109.9(6) . . ?
C633 Si63 Si6 110.6(5) . . ?
C633 Si63 C631 107.6(9) . . ?
C633 Si63 C632 108.2(8) . . ?
C755 O751 C752 110.5(18) . . ?
O751 C752 C753 109(2) . . ?
C754 C753 C752 104(2) . . ?
C753 C754 C755 104.3(18) . . ?
O751 C755 C754 110.5(18) . . ?

loop_
_geom_bond_atom_site_label_1
_geom_bond_atom_site_label_2
_geom_bond_distance
_geom_bond_site_symmetry_2
_geom_bond_publ_flag
Sm1A I1 3.058(3) . ?
Sm1A I1 3.289(3) 3_757 ?
Sm1A O726 2.574(13) . ?
Sm1A O731 2.737(13) . ?
Sm1A O736 2.502(12) . ?
Sm1A O741 2.631(8) . ?
Sm1A O746 2.541(13) . ?
Sm1A I2 3.513(3) 3_757 ?
Sm1A I3A 3.283(4) 3_757 ?
Sm1B I1 3.426(7) 3_757 ?
Sm1B I1 3.395(7) . ?
Sm1B O726 2.660(14) . ?
Sm1B O731 2.229(15) . ?
Sm1B O741 2.623(10) . ?
Sm1B O746 2.924(15) . ?
Sm1B I2 3.331(7) 3_757 ?
Sm1B I3A 2.938(8) 3_757 ?
Sm1B I3B 3.417(8) 3_757 ?
Sm1B I3C 3.514(9) 3_757 ?
Sm1C O726 2.785(17) . ?
Sm1C O731 2.581(18) . ?
Sm1C O736 2.874(19) . ?
Sm1C O741 2.259(12) . ?
Sm1C O746 2.72(2) . ?
Sm1C I2 3.568(11) 3_757 ?
Sm1C I3A 2.827(13) 3_757 ?
Sm1C I3B 3.321(14) 3_757 ?
Sm1C I3C 3.299(13) 3_757 ?
I1 Sm1A 3.289(3) 3_757 ?
I1 Sm1B 3.426(7) 3_757 ?
O726 C727 1.4359 . ?
O726 C730 1.4355 . ?
C727 C728 1.5321 . ?
C728 C729 1.5368 . ?
C729 C730 1.5314 . ?
O731 C732 1.57(2) . ?
O731 C735 1.34(2) . ?
O736 C737 1.4365 . ?
O736 C740 1.4381 . ?
C737 C738 1.5317 . ?
C738 C739 1.5362 . ?
C739 C740 1.5324 . ?
O741 C742 1.41(2) . ?
O741 C745 1.481(13) . ?
O746 C747 1.4359 . ?
O746 C750 1.4362 . ?
C747 C748 1.5308 . ?
C748 C749 1.5373 . ?
C749 C750 1.5336 . ?
C732 C733 1.35(3) . ?
C733 C734 1.46(3) . ?
C734 C735 1.52(3) . ?
C742 C743 1.447(16) . ?
C743 C744 1.496(17) . ?
C744 C745 1.520(15) . ?
Sm2A I3A 2.885(7) . ?
Sm2A I3B 3.335(6) . ?
Sm2A I3C 3.394(8) . ?
Sm2A O701 2.601(10) . ?
Sm2A O706 2.553(10) . ?
Sm2A O711 2.692(10) . ?
Sm2A O716 2.561(11) . ?
Sm2A O721 2.562(12) . ?
Sm2B I2 3.467(7) . ?
Sm2B I3B 3.598(7) . ?
Sm2B O701 2.442(11) . ?
Sm2B O706 2.505(11) . ?
Sm2B O711 2.405(11) . ?
Sm2B O716 2.634(11) . ?
Sm2B O721 2.527(13) . ?
I2 Sm1A 3.513(3) 3_757 ?
I2 Sm1B 3.331(7) 3_757 ?
I2 Sm1C 3.568(11) 3_757 ?
I3A Sm1A 3.283(4) 3_757 ?
I3B Sm1B 3.417(8) 3_757 ?
I3C Sm1C 3.299(13) 3_757 ?
O701 C702 1.4356 . ?
O701 C705 1.4347 . ?
C702 C703 1.5311 . ?
C703 C704 1.5367 . ?
C704 C705 1.5341 . ?
O706 C707 1.4360 . ?
O706 C710 1.4341 . ?
C707 C708 1.5303 . ?
C708 C709 1.5362 . ?
C709 C710 1.5327 . ?
O711 C712 1.4355 . ?
O711 C715 1.4381 . ?
C712 C713 1.5320 . ?
C713 C714 1.5350 . ?
C714 C715 1.5325 . ?
O716 C717 1.4344 . ?
O716 C720 1.4384 . ?
C717 C718 1.5326 . ?
C718 C719 1.5337 . ?
C719 C720 1.5330 . ?
O721 C722 1.35(2) . ?
O721 C725 1.44(2) . ?
C722 C723 1.62(3) . ?
C723 C724 1.46(3) . ?
C724 C725 1.48(3) . ?
Ge1 Ge2 2.6686(19) . ?
Ge1 Ge3 2.6592(19) . ?
Ge1 Ge4 2.5337(19) . ?
Ge1 Ge6 2.535(2) . ?
Ge2 Ge3 2.6767(19) . ?
Ge2 Ge4 2.5270(18) . ?
Ge2 Ge5 2.531(2) . ?
Ge3 Ge5 2.5199(19) . ?
Ge3 Ge6 2.5234(18) . ?
Ge4 Ge7 2.5305(19) . ?
Ge4 Ge8 2.524(2) . ?
Ge4 Si1 2.353(4) . ?
Ge5 Ge8 2.5474(19) . ?
Ge5 Ge9 2.535(2) . ?
Ge5 Si2 2.362(4) . ?
Ge6 Ge7 2.5437(19) . ?
Ge6 Ge9 2.522(2) . ?
Ge6 Si3 2.365(4) . ?
Ge7 Ge8 2.6733(19) . ?
Ge7 Ge9 2.650(2) . ?
Ge8 Ge9 2.664(2) . ?
Si1 Si11 2.394(8) . ?
Si1 Si12 2.353(5) . ?
Si1 Si13 2.62(3) . ?
Si1 Si14 2.232(10) . ?
Si2 Si21 2.356(6) . ?
Si2 Si22 2.346(6) . ?
Si2 Si23 2.341(6) . ?
Si3 Si31 2.342(5) . ?
Si3 Si32 2.340(5) . ?
Si3 Si33 2.326(5) . ?
Si11 C111 1.87(3) . ?
Si11 C112 1.85(2) . ?
Si11 C113 1.87(2) . ?
Si12 C121 1.893(14) . ?
Si12 C122 1.89(2) . ?
Si12 C123 1.880(17) . ?
Si13 C131 1.86(5) . ?
Si13 C132 1.93(2) . ?
Si13 C133 1.90(6) . ?
Si14 C132 1.889(15) . ?
Si14 C141 1.93(3) . ?
Si14 C142 1.86(3) . ?
Si21 C211 1.89(2) . ?
Si21 C212 1.862(15) . ?
Si21 C213 1.924(18) . ?
Si22 C221 1.840(16) . ?
Si22 C222 1.847(19) . ?
Si22 C223 1.891(19) . ?
Si23 C231 1.886(17) . ?
Si23 C232 1.833(18) . ?
Si23 C233 1.892(17) . ?
Si31 C311 1.858(17) . ?
Si31 C312 1.880(15) . ?
Si31 C313 1.926(16) . ?
Si32 C321 1.846(17) . ?
Si32 C322 1.892(17) . ?
Si32 C323 1.858(18) . ?
Si33 C331 1.877(16) . ?
Si33 C332 1.899(17) . ?
Si33 C333 1.849(15) . ?
Ge11 Ge12 2.6789(19) . ?
Ge11 Ge13 2.682(2) . ?
Ge11 Ge14 2.521(2) . ?
Ge11 Ge16 2.537(2) . ?
Ge12 Ge13 2.688(2) . ?
Ge12 Ge14 2.5293(19) . ?
Ge12 Ge15 2.534(2) . ?
Ge13 Ge15 2.516(2) . ?
Ge13 Ge16 2.5179(19) . ?
Ge14 Ge18 2.524(2) . ?
Ge14 Ge19 2.538(2) . ?
Ge14 Si4 2.369(4) . ?
Ge15 Ge17 2.526(2) . ?
Ge15 Ge19 2.5385(19) . ?
Ge15 Si5 2.368(4) . ?
Ge16 Ge17 2.538(2) . ?
Ge16 Ge18 2.5349(19) . ?
Ge16 Si6 2.379(4) . ?
Ge17 Ge18 2.679(2) . ?
Ge17 Ge19 2.660(2) . ?
Ge18 Ge19 2.6659(19) . ?
Si4 Si41 2.331(6) . ?
Si4 Si42 2.353(5) . ?
Si4 Si43 2.338(6) . ?
Si5 Si51 2.349(5) . ?
Si5 Si52 2.336(5) . ?
Si5 Si53 2.345(6) . ?
Si6 Si61 2.333(5) . ?
Si6 Si62 2.349(6) . ?
Si6 Si63 2.322(5) . ?
Si41 C411 1.872(16) . ?
Si41 C412 1.891(15) . ?
Si41 C413 1.915(15) . ?
Si42 C421 1.896(18) . ?
Si42 C422 1.869(18) . ?
Si42 C423 1.883(19) . ?
Si43 C431 1.93(2) . ?
Si43 C432 1.905(17) . ?
Si43 C433 1.856(18) . ?
Si51 C511 1.829(14) . ?
Si51 C512 1.880(14) . ?
Si51 C513 1.859(14) . ?
Si52 C521 1.885(16) . ?
Si52 C522 1.862(16) . ?
Si52 C523 1.868(14) . ?
Si53 C531 1.873(19) . ?
Si53 C532 1.833(19) . ?
Si53 C533 1.854(17) . ?
Si61 C611 1.868(14) . ?
Si61 C612 1.852(16) . ?
Si61 C613 1.866(15) . ?
Si62 C621 1.88(2) . ?
Si62 C622 1.843(19) . ?
Si62 C623 1.83(2) . ?
Si63 C631 1.868(17) . ?
Si63 C632 1.871(15) . ?
Si63 C633 1.854(18) . ?
O751 C752 1.39(3) . ?
O751 C755 1.31(2) . ?
C752 C753 1.486(18) . ?
C753 C754 1.484(18) . ?
C754 C755 1.501(17) . ?

loop_
_platon_squeeze_void_nr
_platon_squeeze_void_average_x
_platon_squeeze_void_average_y
_platon_squeeze_void_average_z
_platon_squeeze_void_volume
_platon_squeeze_void_count_electrons
_platon_squeeze_void_content
1 0.000 0.500 0.000 277 76 ' '
2 0.000 0.000 0.500 1011 237 ' '
3 0.500 0.500 0.000 1011 237 ' '
4 0.500 1.000 0.500 277 76 ' '

loop_
_twin_individual_id
_twin_individual_mass_fraction_refined
1 0.6317(8)
2 0.3683(8)
